data_7125455
loop_
_publ_author_name
'Gro\&s, C'
'Sun, Y.'
'Jost, T.'
'Grimm, T.'
'Klein, M. P.'
'Niedner-Schatteburg, G'
'Becker, S.'
'Thiel, W. R.'

_publ_section_title
;
 Generation of a zinc and rhodium containing metallomacrocycle by
 rearrangement of a six-coordinate precursor complex.
;
_journal_issue 3
_journal_name_full 'Chemical communications (Cambridge, England)'
_journal_page_first 368
_journal_page_last 371
_journal_paper_doi 10.1039/c9cc07723e
_journal_volume 56
_journal_year 2020
_chemical_formula_sum 'C123 H124 B Cl6 F7 N10 O6 P4 Rh2 S Zn'
_chemical_formula_weight 2621.95
_space_group_crystal_system triclinic
_space_group_IT_number 2
_space_group_name_Hall '-P 1'
_space_group_name_H-M_alt 'P -1'
_atom_sites_solution_hydrogens geom
_atom_sites_solution_primary direct
_atom_sites_solution_secondary difmap
_audit_creation_method SHELXL-2018/1
_audit_update_record
;
2019-09-17 deposited with the CCDC.	2019-11-26 downloaded from the CCDC.
;
_cell_angle_alpha 90.780(2)
_cell_angle_beta 106.494(2)
_cell_angle_gamma 109.253(2)
_cell_formula_units_Z 2
_cell_length_a 15.3537(3)
_cell_length_b 19.4633(4)
_cell_length_c 22.6951(5)
_cell_measurement_reflns_used 24501
_cell_measurement_temperature 150(2)
_cell_measurement_theta_max 62.6570
_cell_measurement_theta_min 4.0730
_cell_volume 6096.0(2)
_computing_cell_refinement 'CrysAlisPro 1.171.38.46 (Rigaku OD, 2015)'
_computing_data_collection 'CrysAlisPro 1.171.38.46 (Rigaku OD, 2015)'
_computing_data_reduction 'CrysAlisPro 1.171.38.46 (Rigaku OD, 2015)'
_computing_structure_refinement 'SHELXL-2018/1 (Sheldrick, 2018)'
_computing_structure_solution 'SIR92 (Giacovazzo et al., 1994)'
_diffrn_ambient_temperature 150(2)
_diffrn_detector_area_resol_mean 16.1399
_diffrn_measured_fraction_theta_full 0.991
_diffrn_measured_fraction_theta_max 0.991
_diffrn_measurement_device_type 'Xcalibur, Sapphire3, Gemini ultra'
_diffrn_measurement_method '\w scans'
_diffrn_radiation_type 'Cu K\a'
_diffrn_radiation_wavelength 1.54184
_diffrn_reflns_av_R_equivalents 0.0332
_diffrn_reflns_av_unetI/netI 0.0400
_diffrn_reflns_Laue_measured_fraction_full 0.991
_diffrn_reflns_Laue_measured_fraction_max 0.991
_diffrn_reflns_limit_h_max 17
_diffrn_reflns_limit_h_min -17
_diffrn_reflns_limit_k_max 22
_diffrn_reflns_limit_k_min -21
_diffrn_reflns_limit_l_max 25
_diffrn_reflns_limit_l_min -26
_diffrn_reflns_number 51266
_diffrn_reflns_point_group_measured_fraction_full 0.991
_diffrn_reflns_point_group_measured_fraction_max 0.991
_diffrn_reflns_theta_full 62.743
_diffrn_reflns_theta_max 62.743
_diffrn_reflns_theta_min 3.202
_diffrn_source 'fine-focus sealed X-ray tube'
_exptl_absorpt_coefficient_mu 4.824
_exptl_absorpt_correction_T_max 0.669
_exptl_absorpt_correction_T_min 0.423
_exptl_absorpt_correction_type analytical
_exptl_absorpt_process_details
;
CrysAlisPro 1.171.38.46 (Rigaku Oxford Diffraction, 2015)
Analytical numeric absorption correction using a multifaceted crystal
			model based on expressions derived by R.C. Clark & J.S. Reid.
(Clark, R. C. & Reid, J. S. (1995). Acta Cryst. A51, 887-897)
Empirical absorption correction using spherical harmonics,
 implemented in SCALE3 ABSPACK scaling algorithm.
;
_exptl_crystal_colour yellow
_exptl_crystal_density_diffrn 1.428
_exptl_crystal_description 'transparent prism'
_exptl_crystal_F_000 2692
_exptl_crystal_size_max 0.358
_exptl_crystal_size_mid 0.238
_exptl_crystal_size_min 0.123
_refine_diff_density_max 4.146
_refine_diff_density_min -1.314
_refine_diff_density_rms 0.103
_refine_ls_extinction_method none
_refine_ls_goodness_of_fit_ref 1.047
_refine_ls_hydrogen_treatment constr
_refine_ls_matrix_type full
_refine_ls_number_parameters 1702
_refine_ls_number_reflns 19392
_refine_ls_number_restraints 3547
_refine_ls_restrained_S_all 1.059
_refine_ls_R_factor_all 0.0622
_refine_ls_R_factor_gt 0.0525
_refine_ls_shift/su_max 8.891
_refine_ls_shift/su_mean 0.064
_refine_ls_structure_factor_coef Fsqd
_refine_ls_weighting_details 'w=1/[\s^2^(Fo^2^)+(0.0976P)^2^+12.3029P] where P=(Fo^2^+2Fc^2^)/3'
_refine_ls_weighting_scheme calc
_refine_ls_wR_factor_gt 0.1525
_refine_ls_wR_factor_ref 0.1599
_reflns_Friedel_coverage 0.000
_reflns_number_gt 16392
_reflns_number_total 19392
_reflns_threshold_expression 'I > 2\s(I)'
_cod_data_source_file c9cc07723e2.cif
_cod_data_source_block shelx_CCDC1
_cod_depositor_comments 'Adding full bibliography for 7125454--7125455.cif.'
_cod_database_code 7125455
_shelx_shelxl_version_number 2018/1
_shelx_space_group_comment
;
The symmetry employed for this shelxl refinement is uniquely defined
by the following loop, which should always be used as a source of
symmetry information in preference to the above space-group names.
They are only intended as comments.
;
_shelx_estimated_absorpt_t_min 0.277
_shelx_estimated_absorpt_t_max 0.588

loop_
_space_group_symop_operation_xyz
'x, y, z'
'-x, -y, -z'

loop_
_atom_site_label
_atom_site_type_symbol
_atom_site_fract_x
_atom_site_fract_y
_atom_site_fract_z
_atom_site_U_iso_or_equiv
_atom_site_adp_type
_atom_site_occupancy
_atom_site_site_symmetry_order
_atom_site_calc_flag
_atom_site_refinement_flags_posn
_atom_site_refinement_flags_adp
_atom_site_refinement_flags_occupancy
_atom_site_disorder_assembly
_atom_site_disorder_group
Rh1 Rh 0.59028(2) 0.05121(2) 0.27324(2) 0.02521(10) Uani 1 1 d . U . . .
Rh2 Rh 0.44557(2) 0.46164(2) 0.23668(2) 0.02730(10) Uani 1 1 d . U . . .
Zn1 Zn 0.20297(4) 0.11152(4) 0.14822(3) 0.03680(17) Uani 1 1 d . . . . .
Cl1 Cl 0.23267(9) 0.18253(8) 0.23505(5) 0.0461(3) Uani 1 1 d . . . . .
Cl2 Cl 0.32194(8) 0.10708(8) 0.11130(5) 0.0430(3) Uani 1 1 d . . . . .
P1 P 0.52806(8) 0.02689(6) 0.35845(5) 0.0254(2) Uani 1 1 d . U . . .
P2 P 0.45260(8) 0.45713(6) 0.13343(5) 0.0281(2) Uani 1 1 d . U . . .
N1 N 0.0580(3) 0.0482(2) 0.09857(17) 0.0337(8) Uani 1 1 d . U . . .
N2 N 0.1752(3) 0.0005(2) 0.18346(18) 0.0375(8) Uani 1 1 d . U . . .
N3 N 0.2193(3) -0.0351(3) 0.22587(19) 0.0418(9) Uani 1 1 d . U . . .
N4 N 0.1436(3) 0.1860(2) 0.08513(18) 0.0382(8) Uani 1 1 d . U . . .
N5 N 0.1697(3) 0.2555(3) 0.0710(2) 0.0424(9) Uani 1 1 d . U . . .
C1 C -0.1318(4) -0.0344(3) 0.0359(2) 0.0455(11) Uani 1 1 d . U . . .
H1 H -0.197299 -0.062727 0.014335 0.055 Uiso 1 1 calc R U . . .
C2 C -0.0757(4) -0.0643(3) 0.0798(2) 0.0422(11) Uani 1 1 d . U . . .
H2 H -0.101910 -0.113204 0.088469 0.051 Uiso 1 1 calc R U . . .
C3 C 0.0192(3) -0.0212(3) 0.1106(2) 0.0361(9) Uani 1 1 d . U . . .
C4 C 0.0849(3) -0.0459(3) 0.1591(2) 0.0383(9) Uani 1 1 d . U . . .
C5 C 0.0695(4) -0.1103(4) 0.1866(3) 0.0528(13) Uani 1 1 d . U . . .
H5 H 0.011267 -0.151575 0.177179 0.063 Uiso 1 1 calc R U . . .
C6 C 0.1567(4) -0.1017(4) 0.2305(3) 0.0541(13) Uani 1 1 d . U . . .
C7 C 0.1843(5) -0.1523(4) 0.2770(3) 0.0677(15) Uani 1 1 d . U . . .
H7A H 0.233806 -0.122108 0.314821 0.081 Uiso 1 1 calc R U . . .
H7B H 0.126525 -0.180860 0.288722 0.081 Uiso 1 1 calc R U . . .
C8 C 0.2234(7) -0.2045(5) 0.2530(4) 0.089(2) Uani 1 1 d . U . . .
H8A H 0.278299 -0.175840 0.238550 0.106 Uiso 1 1 calc R U . . .
H8B H 0.249043 -0.229932 0.287580 0.106 Uiso 1 1 calc R U . . .
C9 C 0.1537(8) -0.2587(6) 0.2032(5) 0.104(3) Uani 1 1 d . U . . .
H9A H 0.133015 -0.234645 0.166247 0.125 Uiso 1 1 calc R U . . .
H9B H 0.095797 -0.285440 0.215546 0.125 Uiso 1 1 calc R U . . .
C10 C 0.2012(12) -0.3135(8) 0.1876(7) 0.159(5) Uani 1 1 d . U . . .
H10A H 0.223071 -0.300208 0.151365 0.238 Uiso 1 1 calc R U . . .
H10B H 0.153579 -0.363327 0.178615 0.238 Uiso 1 1 calc R U . . .
H10C H 0.256762 -0.311147 0.223008 0.238 Uiso 1 1 calc R U . . .
C11 C 0.3215(3) -0.0001(3) 0.2608(2) 0.0409(11) Uani 1 1 d . U . . .
H11A H 0.352962 0.036454 0.236453 0.049 Uiso 1 1 calc R U . . .
H11B H 0.352646 -0.037717 0.265880 0.049 Uiso 1 1 calc R U . . .
C12 C 0.3395(3) 0.0377(3) 0.3241(2) 0.0348(9) Uani 1 1 d . U . . .
C13 C 0.2661(4) 0.0556(3) 0.3374(2) 0.0436(11) Uani 1 1 d . U . . .
H13 H 0.205150 0.043881 0.306370 0.052 Uiso 1 1 calc R U . . .
C14 C 0.2796(4) 0.0900(3) 0.3945(2) 0.0428(11) Uani 1 1 d . U . . .
H14 H 0.228743 0.102245 0.402464 0.051 Uiso 1 1 calc R U . . .
C15 C 0.3670(4) 0.1064(3) 0.4398(2) 0.0374(10) Uani 1 1 d . U . . .
H15 H 0.376604 0.130006 0.479168 0.045 Uiso 1 1 calc R U . . .
C16 C 0.4412(3) 0.0885(3) 0.4281(2) 0.0333(9) Uani 1 1 d . U . . .
H16 H 0.501052 0.099194 0.459921 0.040 Uiso 1 1 calc R U . . .
C17 C 0.4294(3) 0.0548(2) 0.3700(2) 0.0284(8) Uani 1 1 d . U . . .
C18 C 0.6305(3) 0.0697(3) 0.42786(19) 0.0281(8) Uani 1 1 d . U . . .
C19 C 0.6653(3) 0.1460(3) 0.4425(2) 0.0331(9) Uani 1 1 d . U . . .
H19 H 0.630491 0.174358 0.419728 0.040 Uiso 1 1 calc R U . . .
C20 C 0.7504(4) 0.1802(3) 0.4901(2) 0.0394(10) Uani 1 1 d . U . . .
H20 H 0.773751 0.231967 0.499898 0.047 Uiso 1 1 calc R U . . .
C21 C 0.8014(4) 0.1390(3) 0.5233(2) 0.0443(11) Uani 1 1 d . U . . .
H21 H 0.859711 0.162487 0.555855 0.053 Uiso 1 1 calc R U . . .
C22 C 0.7674(4) 0.0636(3) 0.5090(2) 0.0421(11) Uani 1 1 d . U . . .
H22 H 0.802339 0.035444 0.531971 0.050 Uiso 1 1 calc R U . . .
C23 C 0.6825(3) 0.0289(3) 0.4614(2) 0.0346(9) Uani 1 1 d . U . . .
H23 H 0.659922 -0.022853 0.451539 0.042 Uiso 1 1 calc R U . . .
C24 C 0.4884(3) -0.0704(2) 0.36902(19) 0.0280(8) Uani 1 1 d . U . . .
C25 C 0.5249(4) -0.1168(3) 0.3443(2) 0.0359(9) Uani 1 1 d . U . . .
H25 H 0.567349 -0.098031 0.320377 0.043 Uiso 1 1 calc R U . . .
C26 C 0.5000(4) -0.1901(3) 0.3541(2) 0.0412(10) Uani 1 1 d . U . . .
H26 H 0.525311 -0.221090 0.336850 0.049 Uiso 1 1 calc R U . . .
C27 C 0.4382(4) -0.2181(3) 0.3891(2) 0.0407(10) Uani 1 1 d . U . . .
H27 H 0.421697 -0.268127 0.396266 0.049 Uiso 1 1 calc R U . . .
C28 C 0.4008(4) -0.1729(3) 0.4135(2) 0.0383(10) Uani 1 1 d . U . . .
H28 H 0.357700 -0.192181 0.436904 0.046 Uiso 1 1 calc R U . . .
C29 C 0.4262(3) -0.0987(3) 0.4039(2) 0.0323(9) Uani 1 1 d . U . . .
H29 H 0.400849 -0.067834 0.421284 0.039 Uiso 1 1 calc R U . . .
C30 C -0.0922(3) 0.0364(3) 0.0237(2) 0.0403(10) Uani 1 1 d . U . . .
H30 H -0.130033 0.057443 -0.006028 0.048 Uiso 1 1 calc R U . . .
C31 C 0.0041(3) 0.0767(3) 0.0556(2) 0.0360(9) Uani 1 1 d . U . . .
C32 C 0.0532(3) 0.1530(3) 0.0480(2) 0.0385(9) Uani 1 1 d . U . . .
C33 C 0.0226(4) 0.2013(3) 0.0094(3) 0.0479(12) Uani 1 1 d . U . . .
H33 H -0.038315 0.190940 -0.021323 0.057 Uiso 1 1 calc R U . . .
C34 C 0.0983(4) 0.2663(3) 0.0248(3) 0.0488(11) Uani 1 1 d D U . . .
C35 C 0.1107(5) 0.3392(4) -0.0006(3) 0.0679(15) Uani 1 1 d D U . . .
H35A H 0.067058 0.330045 -0.043642 0.081 Uiso 0.634(11) 1 calc R U P A 1
H35B H 0.178017 0.360252 -0.002298 0.081 Uiso 0.634(11) 1 calc R U P A 1
H35C H 0.146845 0.378460 0.034493 0.081 Uiso 0.366(11) 1 calc R U P A 2
H35D H 0.151735 0.344014 -0.028113 0.081 Uiso 0.366(11) 1 calc R U P A 2
C36 C 0.0903(8) 0.3980(7) 0.0363(6) 0.078(2) Uani 0.634(11) 1 d D U P A 1
H36A H 0.134563 0.406568 0.079181 0.094 Uiso 0.634(11) 1 calc R U P A 1
H36B H 0.109529 0.444359 0.017976 0.094 Uiso 0.634(11) 1 calc R U P A 1
C37 C -0.0127(9) 0.3840(9) 0.0407(7) 0.088(3) Uani 0.634(11) 1 d D U P A 1
H37A H -0.035417 0.335861 0.055920 0.105 Uiso 0.634(11) 1 calc R U P A 1
H37B H -0.056812 0.381082 -0.001366 0.105 Uiso 0.634(11) 1 calc R U P A 1
C38 C -0.0202(11) 0.4438(8) 0.0841(6) 0.084(3) Uani 0.634(11) 1 d D U P A 1
H38A H 0.030820 0.490684 0.085683 0.127 Uiso 0.634(11) 1 calc R U P A 1
H38B H -0.012422 0.428922 0.125792 0.127 Uiso 0.634(11) 1 calc R U P A 1
H38C H -0.083734 0.449011 0.067820 0.127 Uiso 0.634(11) 1 calc R U P A 1
C36A C 0.0211(12) 0.3525(12) -0.0356(9) 0.081(3) Uani 0.366(11) 1 d D U P A 2
H36C H -0.021204 0.310452 -0.067438 0.097 Uiso 0.366(11) 1 calc R U P A 2
H36D H 0.037798 0.397093 -0.056554 0.097 Uiso 0.366(11) 1 calc R U P A 2
C37A C -0.0327(15) 0.3624(14) 0.0115(11) 0.088(3) Uani 0.366(11) 1 d D U P A 2
H37C H -0.034710 0.322322 0.038124 0.106 Uiso 0.366(11) 1 calc R U P A 2
H37D H -0.100471 0.355256 -0.012439 0.106 Uiso 0.366(11) 1 calc R U P A 2
C38A C 0.009(2) 0.4375(15) 0.0556(13) 0.106(5) Uani 0.366(11) 1 d D U P A 2
H38D H 0.018852 0.478525 0.030697 0.158 Uiso 0.366(11) 1 calc R U P A 2
H38E H 0.071514 0.441399 0.085489 0.158 Uiso 0.366(11) 1 calc R U P A 2
H38F H -0.036435 0.438881 0.077743 0.158 Uiso 0.366(11) 1 calc R U P A 2
C39 C 0.2661(4) 0.3079(3) 0.1031(2) 0.0434(11) Uani 1 1 d . U . . .
H39A H 0.290818 0.292601 0.144071 0.052 Uiso 1 1 calc R U . . .
H39B H 0.261236 0.356673 0.110008 0.052 Uiso 1 1 calc R U . . .
C40 C 0.3378(3) 0.3143(3) 0.0674(2) 0.0327(9) Uani 1 1 d . U . . .
C41 C 0.3172(4) 0.2588(3) 0.0210(2) 0.0399(10) Uani 1 1 d . U . . .
H41 H 0.259955 0.217044 0.013462 0.048 Uiso 1 1 calc R U . . .
C42 C 0.3786(4) 0.2631(3) -0.0145(2) 0.0388(10) Uani 1 1 d . U . . .
H42 H 0.362266 0.225239 -0.046765 0.047 Uiso 1 1 calc R U . . .
C43 C 0.4627(4) 0.3219(3) -0.0029(2) 0.0360(9) Uani 1 1 d . U . . .
H43 H 0.505789 0.324383 -0.026364 0.043 Uiso 1 1 calc R U . . .
C44 C 0.4845(4) 0.3777(3) 0.0432(2) 0.0342(9) Uani 1 1 d . U . . .
H44 H 0.542404 0.418854 0.050606 0.041 Uiso 1 1 calc R U . . .
C45 C 0.4233(3) 0.3750(3) 0.07899(19) 0.0291(8) Uani 1 1 d . U . . .
C46 C 0.3808(3) 0.5068(3) 0.0868(2) 0.0297(9) Uani 1 1 d . U . . .
C47 C 0.3397(3) 0.4904(3) 0.0229(2) 0.0351(10) Uani 1 1 d . U . . .
H47 H 0.347465 0.451198 0.001952 0.042 Uiso 1 1 calc R U . . .
C48 C 0.2875(4) 0.5309(3) -0.0103(2) 0.0408(10) Uani 1 1 d . U . . .
H48 H 0.258354 0.518701 -0.053773 0.049 Uiso 1 1 calc R U . . .
C49 C 0.2778(4) 0.5889(3) 0.0194(2) 0.0443(11) Uani 1 1 d . U . . .
H49 H 0.241861 0.616387 -0.003546 0.053 Uiso 1 1 calc R U . . .
C50 C 0.3203(4) 0.6070(3) 0.0825(2) 0.0440(11) Uani 1 1 d . U . . .
H50 H 0.315235 0.647784 0.102838 0.053 Uiso 1 1 calc R U . . .
C51 C 0.3703(4) 0.5656(3) 0.1159(2) 0.0384(10) Uani 1 1 d . U . . .
H51 H 0.397943 0.577487 0.159455 0.046 Uiso 1 1 calc R U . . .
C52 C 0.5784(3) 0.5100(3) 0.1391(2) 0.0329(9) Uani 1 1 d . U . . .
C53 C 0.6066(4) 0.5821(3) 0.1272(2) 0.0410(10) Uani 1 1 d . U . . .
H53 H 0.559176 0.604168 0.111855 0.049 Uiso 1 1 calc R U . . .
C54 C 0.7030(4) 0.6222(4) 0.1374(3) 0.0543(13) Uani 1 1 d . U . . .
H54 H 0.721725 0.671578 0.128622 0.065 Uiso 1 1 calc R U . . .
C55 C 0.7729(4) 0.5910(4) 0.1605(3) 0.0540(12) Uani 1 1 d . U . . .
H55 H 0.839466 0.619203 0.168196 0.065 Uiso 1 1 calc R U . . .
C56 C 0.7456(4) 0.5190(3) 0.1721(2) 0.0461(11) Uani 1 1 d . U . . .
H56 H 0.793596 0.497434 0.187530 0.055 Uiso 1 1 calc R U . . .
C57 C 0.6494(4) 0.4782(3) 0.1617(2) 0.0377(10) Uani 1 1 d . U . . .
H57 H 0.631029 0.428471 0.169727 0.045 Uiso 1 1 calc R U . . .
P3 P 0.67551(8) 0.07182(7) 0.20204(5) 0.0285(2) Uani 1 1 d . U . . .
P4 P 0.45625(8) 0.48871(7) 0.33860(5) 0.0312(3) Uani 1 1 d . U . . .
N6 N 0.6728(3) 0.3229(2) 0.30840(16) 0.0274(7) Uani 1 1 d . U . . .
N7 N 0.7050(2) 0.1476(2) 0.32173(15) 0.0263(7) Uani 1 1 d . U . . .
N8 N 0.7897(3) 0.1409(2) 0.35553(16) 0.0302(7) Uani 1 1 d . U . . .
N9 N 0.5952(3) 0.4785(2) 0.27622(16) 0.0263(7) Uani 1 1 d . U . . .
N10 N 0.6579(3) 0.5486(2) 0.29427(17) 0.0298(7) Uani 1 1 d . U . . .
C58 C 0.4817(3) 0.2402(3) 0.2430(2) 0.0330(9) Uani 1 1 d . U . . .
H58 H 0.416613 0.211915 0.220505 0.040 Uiso 1 1 calc R U . . .
C59 C 0.5472(3) 0.2063(3) 0.2688(2) 0.0300(9) Uani 1 1 d . U . . .
H59 H 0.527884 0.154366 0.264914 0.036 Uiso 1 1 calc R U . . .
C60 C 0.6421(3) 0.2498(2) 0.30060(19) 0.0262(8) Uani 1 1 d . U . . .
C61 C 0.7184(3) 0.2194(2) 0.32889(19) 0.0273(8) Uani 1 1 d . U . . .
C62 C 0.8127(3) 0.2579(3) 0.3675(2) 0.0336(9) Uani 1 1 d . U . . .
H62 H 0.841060 0.309173 0.380040 0.040 Uiso 1 1 calc R U . . .
C63 C 0.8553(3) 0.2065(3) 0.3833(2) 0.0352(9) Uani 1 1 d D U . . .
C64 C 0.9559(3) 0.2149(3) 0.4231(2) 0.0472(12) Uani 1 1 d D U . . .
H64A H 0.956753 0.166823 0.436320 0.057 Uiso 0.817(8) 1 calc R U P B 1
H64B H 0.973399 0.249077 0.460770 0.057 Uiso 0.817(8) 1 calc R U P B 1
H64C H 0.950554 0.191223 0.460887 0.057 Uiso 0.183(8) 1 calc R U P B 2
H64D H 0.982713 0.187432 0.400387 0.057 Uiso 0.183(8) 1 calc R U P B 2
C65 C 1.0307(4) 0.2437(5) 0.3896(3) 0.0508(15) Uani 0.817(8) 1 d D U P B 1
H65A H 1.040238 0.295847 0.384612 0.061 Uiso 0.817(8) 1 calc R U P B 1
H65B H 1.006104 0.216125 0.347785 0.061 Uiso 0.817(8) 1 calc R U P B 1
C66 C 1.1281(5) 0.2368(6) 0.4239(4) 0.0584(19) Uani 0.817(8) 1 d D U P B 1
H66A H 1.158840 0.271743 0.462218 0.070 Uiso 0.817(8) 1 calc R U P B 1
H66B H 1.117263 0.186705 0.435905 0.070 Uiso 0.817(8) 1 calc R U P B 1
C67 C 1.1956(5) 0.2522(5) 0.3847(4) 0.060(2) Uani 0.817(8) 1 d D U P B 1
H67A H 1.166102 0.217043 0.347121 0.090 Uiso 0.817(8) 1 calc R U P B 1
H67B H 1.257246 0.247501 0.408217 0.090 Uiso 0.817(8) 1 calc R U P B 1
H67C H 1.207357 0.302095 0.373216 0.090 Uiso 0.817(8) 1 calc R U P B 1
C65A C 1.0280(12) 0.2916(11) 0.4429(14) 0.056(4) Uani 0.183(8) 1 d D U P B 2
H65C H 1.012785 0.315296 0.475673 0.068 Uiso 0.183(8) 1 calc R U P B 2
H65D H 1.022052 0.320297 0.407247 0.068 Uiso 0.183(8) 1 calc R U P B 2
C66A C 1.1321(14) 0.2929(19) 0.4673(13) 0.060(4) Uani 0.183(8) 1 d D U P B 2
H66C H 1.175260 0.342915 0.486886 0.072 Uiso 0.183(8) 1 calc R U P B 2
H66D H 1.136223 0.259171 0.499440 0.072 Uiso 0.183(8) 1 calc R U P B 2
C67A C 1.167(2) 0.270(3) 0.4163(16) 0.062(5) Uani 0.183(8) 1 d D U P B 2
H67D H 1.237433 0.293504 0.427308 0.093 Uiso 0.183(8) 1 calc R U P B 2
H67E H 1.136410 0.286175 0.377404 0.093 Uiso 0.183(8) 1 calc R U P B 2
H67F H 1.149187 0.216979 0.411308 0.093 Uiso 0.183(8) 1 calc R U P B 2
C68 C 0.8033(4) 0.0706(3) 0.3466(2) 0.0349(10) Uani 1 1 d . U . . .
H68A H 0.740034 0.030157 0.336195 0.042 Uiso 1 1 calc R U . . .
H68B H 0.846108 0.062322 0.385484 0.042 Uiso 1 1 calc R U . . .
C69 C 0.8480(4) 0.0707(3) 0.2951(2) 0.0376(10) Uani 1 1 d . U . . .
C70 C 0.9423(4) 0.0696(3) 0.3117(3) 0.0482(12) Uani 1 1 d . U . . .
H70 H 0.972903 0.064356 0.353199 0.058 Uiso 1 1 calc R U . . .
C71 C 0.9923(4) 0.0761(4) 0.2682(3) 0.0546(13) Uani 1 1 d . U . . .
H71 H 1.056452 0.075381 0.280177 0.066 Uiso 1 1 calc R U . . .
C72 C 0.9485(4) 0.0836(4) 0.2086(3) 0.0510(12) Uani 1 1 d . U . . .
H72 H 0.983403 0.089995 0.179315 0.061 Uiso 1 1 calc R U . . .
C73 C 0.8537(4) 0.0820(3) 0.1902(2) 0.0415(11) Uani 1 1 d . U . . .
H73 H 0.823283 0.085023 0.148061 0.050 Uiso 1 1 calc R U . . .
C74 C 0.8020(3) 0.0760(3) 0.2329(2) 0.0345(9) Uani 1 1 d . U . . .
C75 C 0.6797(3) 0.1595(3) 0.17289(19) 0.0300(9) Uani 1 1 d . U . . .
C76 C 0.7638(4) 0.2181(3) 0.1796(2) 0.0380(10) Uani 1 1 d . U . . .
H76 H 0.824778 0.214332 0.200725 0.046 Uiso 1 1 calc R U . . .
C77 C 0.7596(4) 0.2822(3) 0.1556(3) 0.0471(11) Uani 1 1 d . U . . .
H77 H 0.817842 0.321929 0.159360 0.057 Uiso 1 1 calc R U . . .
C78 C 0.6708(4) 0.2890(3) 0.1262(2) 0.0446(11) Uani 1 1 d . U . . .
H78 H 0.668031 0.333251 0.110039 0.054 Uiso 1 1 calc R U . . .
C79 C 0.5863(4) 0.2309(3) 0.1205(2) 0.0386(10) Uani 1 1 d . U . . .
H79 H 0.525374 0.235169 0.100223 0.046 Uiso 1 1 calc R U . . .
C80 C 0.5902(4) 0.1667(3) 0.1440(2) 0.0341(9) Uani 1 1 d . U . . .
H80 H 0.531961 0.127242 0.140624 0.041 Uiso 1 1 calc R U . . .
C81 C 0.6322(3) 0.0074(3) 0.1320(2) 0.0334(9) Uani 1 1 d . U . . .
C82 C 0.6332(4) 0.0310(3) 0.0747(2) 0.0424(11) Uani 1 1 d . U . . .
H82 H 0.652409 0.081935 0.070576 0.051 Uiso 1 1 calc R U . . .
C83 C 0.6060(5) -0.0198(3) 0.0232(2) 0.0512(12) Uani 1 1 d . U . . .
H83 H 0.608273 -0.003529 -0.015789 0.061 Uiso 1 1 calc R U . . .
C84 C 0.5758(5) -0.0936(3) 0.0286(3) 0.0520(12) Uani 1 1 d . U . . .
H84 H 0.556537 -0.128122 -0.006742 0.062 Uiso 1 1 calc R U . . .
C85 C 0.5732(5) -0.1179(3) 0.0853(3) 0.0508(12) Uani 1 1 d . U . . .
H85 H 0.551383 -0.168894 0.088836 0.061 Uiso 1 1 calc R U . . .
C86 C 0.6027(4) -0.0671(3) 0.1372(2) 0.0423(11) Uani 1 1 d . U . . .
H86 H 0.602755 -0.083639 0.176383 0.051 Uiso 1 1 calc R U . . .
C87 C 0.5124(3) 0.3159(3) 0.2503(2) 0.0302(9) Uani 1 1 d . U . . .
H87 H 0.468736 0.340503 0.232841 0.036 Uiso 1 1 calc R U . . .
C88 C 0.6081(3) 0.3552(2) 0.28376(19) 0.0270(8) Uani 1 1 d . U . . .
C89 C 0.6482(3) 0.4353(2) 0.29540(19) 0.0281(8) Uani 1 1 d . U . . .
C90 C 0.7440(3) 0.4789(3) 0.3256(2) 0.0323(9) Uani 1 1 d . U . . .
H90 H 0.796195 0.462184 0.343243 0.039 Uiso 1 1 calc R U . . .
C91 C 0.7487(3) 0.5504(3) 0.3251(2) 0.0342(9) Uani 1 1 d . U . . .
C92 C 0.8316(4) 0.6201(3) 0.3514(3) 0.0430(11) Uani 1 1 d . U . . .
H92A H 0.838512 0.631013 0.395594 0.052 Uiso 1 1 calc R U . . .
H92B H 0.817522 0.660695 0.329482 0.052 Uiso 1 1 calc R U . . .
C93 C 0.9267(4) 0.6168(3) 0.3460(2) 0.0394(10) Uani 1 1 d . U . . .
H93A H 0.940247 0.575833 0.367635 0.047 Uiso 1 1 calc R U . . .
H93B H 0.919699 0.606139 0.301823 0.047 Uiso 1 1 calc R U . . .
C94 C 1.0121(4) 0.6871(3) 0.3730(3) 0.0438(11) Uani 1 1 d . U . . .
H94A H 0.998616 0.728046 0.351466 0.053 Uiso 1 1 calc R U . . .
H94B H 1.019243 0.697693 0.417281 0.053 Uiso 1 1 calc R U . . .
C95 C 1.1063(4) 0.6832(3) 0.3674(3) 0.0503(13) Uani 1 1 d . U . . .
H95A H 1.098582 0.669926 0.323922 0.075 Uiso 1 1 calc R U . . .
H95B H 1.123495 0.646062 0.392164 0.075 Uiso 1 1 calc R U . . .
H95C H 1.157719 0.731002 0.382425 0.075 Uiso 1 1 calc R U . . .
C96 C 0.6202(3) 0.6090(3) 0.2897(2) 0.0320(9) Uani 1 1 d . U . . .
H96A H 0.557135 0.594535 0.256728 0.038 Uiso 1 1 calc R U . . .
H96B H 0.665740 0.652386 0.278695 0.038 Uiso 1 1 calc R U . . .
C97 C 0.6074(3) 0.6282(3) 0.3507(2) 0.0331(9) Uani 1 1 d . U . . .
C98 C 0.6628(4) 0.6978(3) 0.3821(2) 0.0396(10) Uani 1 1 d . U . . .
H98 H 0.704565 0.731991 0.363908 0.048 Uiso 1 1 calc R U . . .
C99 C 0.6580(4) 0.7181(3) 0.4397(2) 0.0453(11) Uani 1 1 d . U . . .
H99 H 0.696321 0.765759 0.460606 0.054 Uiso 1 1 calc R U . . .
C100 C 0.5973(4) 0.6687(3) 0.4662(2) 0.0473(11) Uani 1 1 d . U . . .
H100 H 0.594800 0.682021 0.505972 0.057 Uiso 1 1 calc R U . . .
C101 C 0.5408(4) 0.6006(3) 0.4357(2) 0.0426(11) Uani 1 1 d . U . . .
H101 H 0.498691 0.567329 0.454308 0.051 Uiso 1 1 calc R U . . .
C102 C 0.5438(4) 0.5786(3) 0.3769(2) 0.0348(9) Uani 1 1 d . U . . .
C103 C 0.4934(4) 0.4198(3) 0.3821(2) 0.0366(9) Uani 1 1 d . U . . .
C104 C 0.5817(4) 0.4366(3) 0.4277(2) 0.0467(11) Uani 1 1 d . U . . .
H104 H 0.622787 0.486225 0.440850 0.056 Uiso 1 1 calc R U . . .
C105 C 0.6098(5) 0.3796(4) 0.4541(3) 0.0591(14) Uani 1 1 d . U . . .
H105 H 0.670515 0.390666 0.485235 0.071 Uiso 1 1 calc R U . . .
C106 C 0.5503(5) 0.3078(4) 0.4355(3) 0.0579(13) Uani 1 1 d . U . . .
H106 H 0.570130 0.269728 0.454060 0.070 Uiso 1 1 calc R U . . .
C107 C 0.4625(5) 0.2904(3) 0.3902(3) 0.0534(12) Uani 1 1 d . U . . .
H107 H 0.421796 0.240647 0.377551 0.064 Uiso 1 1 calc R U . . .
C108 C 0.4336(4) 0.3467(3) 0.3630(2) 0.0437(11) Uani 1 1 d . U . . .
H108 H 0.373254 0.335146 0.331523 0.052 Uiso 1 1 calc R U . . .
C109 C 0.3500(4) 0.4928(3) 0.3573(2) 0.0383(10) Uani 1 1 d . U . . .
C110 C 0.3146(4) 0.4530(3) 0.4013(2) 0.0446(11) Uani 1 1 d . U . . .
H110 H 0.341743 0.418326 0.419909 0.053 Uiso 1 1 calc R U . . .
C111 C 0.2397(5) 0.4644(4) 0.4176(3) 0.0567(13) Uani 1 1 d . U . . .
H111 H 0.215137 0.437115 0.447404 0.068 Uiso 1 1 calc R U . . .
C112 C 0.2007(5) 0.5149(4) 0.3909(3) 0.0657(14) Uani 1 1 d . U . . .
H112 H 0.149758 0.522826 0.402606 0.079 Uiso 1 1 calc R U . . .
C113 C 0.2354(5) 0.5542(4) 0.3472(3) 0.0638(14) Uani 1 1 d . U . . .
H113 H 0.208216 0.589002 0.328814 0.077 Uiso 1 1 calc R U . . .
C114 C 0.3099(4) 0.5430(3) 0.3303(3) 0.0503(12) Uani 1 1 d . U . . .
H114 H 0.333472 0.569919 0.300028 0.060 Uiso 1 1 calc R U . . .
O1 O 0.4356(3) -0.0809(2) 0.19666(19) 0.0532(10) Uani 1 1 d . U . . .
C115 C 0.4951(3) -0.0300(3) 0.2259(2) 0.0345(10) Uani 1 1 d . U . . .
O2 O 0.2368(3) 0.4414(3) 0.19530(19) 0.0582(11) Uani 1 1 d . U . . .
C116 C 0.3167(4) 0.4489(3) 0.2104(2) 0.0374(10) Uani 1 1 d . U . . .
B1 B 0.5210(5) 0.7477(4) 0.2027(3) 0.0480(15) Uani 1 1 d . U . . .
F1 F 0.4856(3) 0.69123(18) 0.23575(16) 0.0603(9) Uani 1 1 d . U . . .
F2 F 0.5895(3) 0.8083(2) 0.24288(18) 0.0686(10) Uani 1 1 d . U . . .
F3 F 0.4462(3) 0.7683(2) 0.1688(2) 0.0781(12) Uani 1 1 d . U . . .
F4 F 0.5621(3) 0.7241(2) 0.1635(2) 0.0795(12) Uani 1 1 d . U . . .
S131 S -0.0137(5) 0.4516(5) 0.4832(3) 0.0628(13) Uani 0.403(4) 1 d D U P C -1
O131 O 0.0875(10) 0.4479(13) 0.5148(10) 0.080(5) Uani 0.403(4) 1 d D U P C -1
O132 O -0.0370(18) 0.4617(14) 0.4147(7) 0.066(4) Uani 0.403(4) 1 d D U P C -1
O133 O -0.0975(15) 0.4123(15) 0.5085(12) 0.082(5) Uani 0.403(4) 1 d D U P C -1
F131 F 0.0777(14) 0.5966(11) 0.5023(8) 0.086(4) Uani 0.403(4) 1 d D U P C -1
F132 F 0.0326(16) 0.5534(12) 0.5751(7) 0.076(4) Uani 0.403(4) 1 d D U P C -1
F133 F -0.0581(11) 0.5711(8) 0.4979(7) 0.076(3) Uani 0.403(4) 1 d D U P C -1
C131 C 0.0114(15) 0.5470(14) 0.5164(10) 0.064(3) Uani 0.403(4) 1 d D U P C -1
S31A S 0.0648(19) 0.5302(14) 0.5193(10) 0.073(3) Uani 0.097(4) 1 d D U P C -2
O31A O 0.115(3) 0.476(2) 0.512(3) 0.069(6) Uani 0.097(4) 1 d D U P C -2
O32A O 0.070(4) 0.592(2) 0.477(2) 0.078(8) Uani 0.097(4) 1 d D U P C -2
O33A O 0.050(4) 0.546(4) 0.5819(17) 0.065(7) Uani 0.097(4) 1 d D U P C -2
F31A F -0.095(3) 0.418(3) 0.504(3) 0.071(7) Uani 0.097(4) 1 d D U P C -2
F32A F -0.122(3) 0.507(2) 0.4698(19) 0.071(6) Uani 0.097(4) 1 d D U P C -2
F33A F -0.070(3) 0.445(3) 0.424(2) 0.061(6) Uani 0.097(4) 1 d D U P C -2
C31A C -0.063(3) 0.473(2) 0.4768(19) 0.067(3) Uani 0.097(4) 1 d D U P C -2
S141 S 0.9246(3) 0.9440(2) 0.4846(2) 0.0496(7) Uani 0.357(3) 1 d D U P D -1
O141 O 0.9448(9) 1.0182(6) 0.4604(6) 0.0471(8) Uani 0.357(3) 1 d D U P D -1
O142 O 0.8198(7) 0.9049(5) 0.4847(5) 0.0471(8) Uani 0.357(3) 1 d D U P D -1
O143 O 1.0164(8) 0.9357(6) 0.5271(5) 0.0471(8) Uani 0.357(3) 1 d D U P D -1
F141 F 0.9125(7) 0.8220(5) 0.4133(5) 0.0471(8) Uani 0.357(3) 1 d D U P D -1
F142 F 0.9917(6) 0.9118(5) 0.3960(4) 0.0471(8) Uani 0.357(3) 1 d D U P D -1
F143 F 0.8388(6) 0.8869(4) 0.3733(4) 0.0471(8) Uani 0.357(3) 1 d D U P D -1
C141 C 0.9200(9) 0.8856(7) 0.4168(8) 0.0496(7) Uani 0.357(3) 1 d D U P D -1
S41A S 0.8944(7) 0.8974(5) 0.4142(5) 0.0496(7) Uani 0.143(3) 1 d D U P D -2
O41A O 0.7796(12) 0.8881(12) 0.3888(11) 0.0471(8) Uani 0.143(3) 1 d D U P D -2
O42A O 0.914(2) 0.8239(10) 0.4318(13) 0.0471(8) Uani 0.143(3) 1 d D U P D -2
O43A O 0.9814(14) 0.9428(12) 0.3938(11) 0.0471(8) Uani 0.143(3) 1 d D U P D -2
F41A F 0.9321(17) 1.0154(10) 0.4762(10) 0.0471(8) Uani 0.143(3) 1 d D U P D -2
F42A F 0.8540(14) 0.9200(11) 0.5113(9) 0.0471(8) Uani 0.143(3) 1 d D U P D -2
F43A F 0.9890(14) 0.9433(11) 0.5324(9) 0.0471(8) Uani 0.143(3) 1 d D U P D -2
C41A C 0.9219(15) 0.9498(12) 0.4882(11) 0.0496(7) Uani 0.143(3) 1 d D U P D -2
C1S C 0.3165(6) -0.1634(5) 0.0705(3) 0.075(2) Uani 1 1 d . U . E -2
H1S H 0.330333 -0.197283 0.100985 0.089 Uiso 1 1 calc R U . E -2
H1T H 0.378668 -0.124128 0.073583 0.089 Uiso 1 1 calc R U . E -2
Cl1S Cl 0.2696(2) -0.21111(12) -0.00327(9) 0.1013(8) Uani 1 1 d D U . E -2
Cl2S Cl 0.24100(19) -0.12454(19) 0.09003(11) 0.1217(11) Uani 1 1 d D U . E -2
O11S O -0.0051(10) 0.3534(6) 0.2212(5) 0.066(2) Uani 0.819(8) 1 d D U P F 1
C11S C -0.0484(11) 0.4406(9) 0.2697(7) 0.111(4) Uani 0.819(8) 1 d D U P F 1
H11S H -0.051529 0.457556 0.309673 0.167 Uiso 0.819(8) 1 calc R U P F 1
H11T H -0.005313 0.480940 0.254871 0.167 Uiso 0.819(8) 1 calc R U P F 1
H11U H -0.113460 0.423730 0.239694 0.167 Uiso 0.819(8) 1 calc R U P F 1
C12S C -0.0104(9) 0.3789(7) 0.2772(5) 0.087(2) Uani 0.819(8) 1 d D U P F 1
H12S H 0.054830 0.395728 0.308053 0.104 Uiso 0.819(8) 1 calc R U P F 1
H12T H -0.053444 0.338451 0.292858 0.104 Uiso 0.819(8) 1 calc R U P F 1
C13S C 0.0416(5) 0.3008(5) 0.2266(4) 0.0547(16) Uani 0.819(8) 1 d D U P F 1
H13S H 0.012238 0.261223 0.249502 0.066 Uiso 0.819(8) 1 calc R U P F 1
H13T H 0.111187 0.324242 0.249846 0.066 Uiso 0.819(8) 1 calc R U P F 1
C14S C 0.0302(6) 0.2696(4) 0.1631(4) 0.0585(19) Uani 0.819(8) 1 d D U P F 1
H14S H 0.062211 0.233175 0.166349 0.088 Uiso 0.819(8) 1 calc R U P F 1
H14T H -0.038824 0.246203 0.140577 0.088 Uiso 0.819(8) 1 calc R U P F 1
H14U H 0.059824 0.309031 0.140920 0.088 Uiso 0.819(8) 1 calc R U P F 1
O11T O -0.017(2) 0.4662(17) 0.2540(16) 0.078(4) Uani 0.181(8) 1 d D U P F 2
C11T C -0.001(3) 0.553(2) 0.1781(15) 0.075(3) Uani 0.181(8) 1 d D U P F 2
H11V H 0.044462 0.600427 0.174425 0.112 Uiso 0.181(8) 1 calc R U P F 2
H11W H -0.008296 0.516323 0.145496 0.112 Uiso 0.181(8) 1 calc R U P F 2
H11X H -0.064529 0.557605 0.173776 0.112 Uiso 0.181(8) 1 calc R U P F 2
C12T C 0.034(3) 0.5306(18) 0.2378(15) 0.075(3) Uani 0.181(8) 1 d D U P F 2
H12U H 0.099261 0.529047 0.241329 0.090 Uiso 0.181(8) 1 calc R U P F 2
H12V H 0.043396 0.570059 0.269425 0.090 Uiso 0.181(8) 1 calc R U P F 2
C13T C 0.037(3) 0.417(2) 0.2680(19) 0.075(3) Uani 0.181(8) 1 d D U P F 2
H13U H 0.028290 0.394627 0.305927 0.090 Uiso 0.181(8) 1 calc R U P F 2
H13V H 0.106807 0.444692 0.276138 0.090 Uiso 0.181(8) 1 calc R U P F 2
C14T C 0.004(8) 0.358(5) 0.216(4) 0.075(3) Uani 0.181(8) 1 d D U P F 2
H14V H 0.041901 0.325185 0.226898 0.112 Uiso 0.181(8) 1 calc R U P F 2
H14W H -0.064658 0.329466 0.208527 0.112 Uiso 0.181(8) 1 calc R U P F 2
H14X H 0.013784 0.379484 0.178766 0.112 Uiso 0.181(8) 1 calc R U P F 2
C21S C 0.788(3) 0.8087(15) 0.232(2) 0.108(5) Uani 0.471(14) 1 d . U P G 1
H21S H 0.772276 0.810479 0.271463 0.129 Uiso 0.471(14) 1 calc R U P G 1
H21T H 0.728264 0.779370 0.199408 0.129 Uiso 0.471(14) 1 calc R U P G 1
Cl3S Cl 0.8336(8) 0.9008(5) 0.2122(7) 0.120(3) Uani 0.471(14) 1 d D U P G 1
Cl4S Cl 0.8725(14) 0.7693(9) 0.2403(8) 0.140(5) Uani 0.471(14) 1 d D U P G 1
C21T C 0.795(2) 0.8334(14) 0.2307(16) 0.108(5) Uani 0.529(14) 1 d . U P G 2
H21U H 0.726716 0.801327 0.224448 0.129 Uiso 0.529(14) 1 calc R U P G 2
H21V H 0.810412 0.873407 0.263641 0.129 Uiso 0.529(14) 1 calc R U P G 2
Cl3T Cl 0.7993(5) 0.8680(6) 0.1703(5) 0.121(3) Uani 0.529(14) 1 d . U P G 2
Cl4T Cl 0.8703(11) 0.7813(8) 0.2585(5) 0.109(3) Uani 0.529(14) 1 d . U P G 2

loop_
_atom_site_aniso_label
_atom_site_aniso_U_11
_atom_site_aniso_U_22
_atom_site_aniso_U_33
_atom_site_aniso_U_23
_atom_site_aniso_U_13
_atom_site_aniso_U_12
Rh1 0.02596(18) 0.03431(19) 0.01976(16) 0.00262(13) 0.00608(12) 0.01689(14)
Rh2 0.02716(18) 0.0390(2) 0.02020(17) 0.00300(13) 0.00636(13) 0.01797(14)
Zn1 0.0213(3) 0.0581(4) 0.0279(3) -0.0067(3) 0.0037(2) 0.0135(3)
Cl1 0.0386(6) 0.0680(8) 0.0306(6) -0.0092(5) 0.0074(5) 0.0204(6)
Cl2 0.0245(5) 0.0679(8) 0.0363(6) -0.0058(5) 0.0088(4) 0.0165(5)
P1 0.0256(5) 0.0339(6) 0.0201(5) 0.0031(4) 0.0053(4) 0.0163(4)
P2 0.0299(6) 0.0375(6) 0.0212(5) 0.0045(4) 0.0077(4) 0.0173(5)
N1 0.0218(17) 0.052(2) 0.0261(17) -0.0032(15) 0.0030(14) 0.0154(15)
N2 0.0273(17) 0.060(2) 0.0272(18) 0.0003(16) 0.0038(14) 0.0221(16)
N3 0.0305(18) 0.064(2) 0.0319(19) 0.0036(17) 0.0019(15) 0.0249(16)
N4 0.0272(17) 0.054(2) 0.0318(19) -0.0023(16) 0.0076(14) 0.0133(16)
N5 0.0335(18) 0.052(2) 0.038(2) -0.0014(17) 0.0111(15) 0.0102(16)
C1 0.027(2) 0.059(3) 0.040(2) -0.001(2) -0.0018(19) 0.012(2)
C2 0.029(2) 0.053(3) 0.040(2) 0.002(2) 0.0037(18) 0.0130(19)
C3 0.0260(19) 0.053(2) 0.030(2) -0.0020(18) 0.0056(16) 0.0178(17)
C4 0.0279(19) 0.057(2) 0.031(2) -0.0002(18) 0.0052(16) 0.0194(17)
C5 0.039(2) 0.060(3) 0.051(3) 0.008(2) 0.001(2) 0.018(2)
C6 0.042(2) 0.064(3) 0.050(3) 0.009(2) 0.001(2) 0.022(2)
C7 0.058(3) 0.083(4) 0.063(3) 0.022(3) 0.010(3) 0.031(3)
C8 0.090(5) 0.111(5) 0.084(4) 0.026(3) 0.029(3) 0.056(4)
C9 0.124(6) 0.121(6) 0.087(5) 0.015(4) 0.026(4) 0.072(5)
C10 0.204(12) 0.159(10) 0.168(11) 0.018(8) 0.076(9) 0.117(9)
C11 0.029(2) 0.066(3) 0.031(2) -0.001(2) 0.0022(17) 0.026(2)
C12 0.034(2) 0.050(3) 0.0284(19) 0.0071(18) 0.0089(16) 0.0252(19)
C13 0.037(2) 0.069(3) 0.037(2) 0.010(2) 0.0108(19) 0.034(2)
C14 0.045(2) 0.061(3) 0.041(2) 0.012(2) 0.0203(18) 0.035(2)
C15 0.046(2) 0.046(3) 0.033(2) 0.0079(19) 0.0198(17) 0.025(2)
C16 0.036(2) 0.041(2) 0.0283(19) 0.0056(18) 0.0123(17) 0.0184(19)
C17 0.0305(19) 0.034(2) 0.0257(18) 0.0065(16) 0.0096(15) 0.0172(17)
C18 0.0280(19) 0.041(2) 0.0192(18) 0.0045(16) 0.0083(15) 0.0156(16)
C19 0.034(2) 0.044(2) 0.027(2) 0.0025(17) 0.0121(16) 0.0189(18)
C20 0.041(2) 0.045(3) 0.029(2) -0.0045(18) 0.0128(17) 0.0102(19)
C21 0.037(2) 0.059(3) 0.027(2) -0.003(2) 0.0021(19) 0.011(2)
C22 0.037(2) 0.056(2) 0.031(2) 0.008(2) -0.0001(18) 0.022(2)
C23 0.035(2) 0.039(2) 0.030(2) 0.0069(18) 0.0072(17) 0.0160(18)
C24 0.028(2) 0.034(2) 0.0216(18) 0.0032(16) 0.0021(15) 0.0154(16)
C25 0.039(2) 0.043(2) 0.034(2) 0.0066(19) 0.0129(19) 0.0221(19)
C26 0.051(3) 0.041(2) 0.040(2) 0.0055(19) 0.014(2) 0.028(2)
C27 0.052(3) 0.035(2) 0.037(2) 0.0074(19) 0.0098(19) 0.020(2)
C28 0.043(2) 0.040(2) 0.032(2) 0.0058(18) 0.0112(19) 0.0154(19)
C29 0.035(2) 0.039(2) 0.024(2) 0.0014(17) 0.0070(16) 0.0164(18)
C30 0.028(2) 0.055(2) 0.034(2) -0.001(2) 0.0000(17) 0.0174(18)
C31 0.0271(19) 0.052(2) 0.029(2) -0.0008(17) 0.0049(16) 0.0165(16)
C32 0.0270(19) 0.054(2) 0.034(2) 0.0007(18) 0.0073(16) 0.0154(17)
C33 0.035(2) 0.059(3) 0.044(3) 0.007(2) 0.002(2) 0.0169(19)
C34 0.040(2) 0.057(2) 0.047(3) 0.006(2) 0.0099(19) 0.0159(19)
C35 0.064(3) 0.067(3) 0.068(4) 0.019(3) 0.013(3) 0.021(3)
C36 0.071(4) 0.083(5) 0.080(5) 0.017(4) 0.011(4) 0.036(4)
C37 0.073(5) 0.103(6) 0.082(6) 0.013(6) 0.009(5) 0.038(5)
C38 0.094(8) 0.115(8) 0.059(6) 0.029(6) 0.008(6) 0.068(7)
C36A 0.071(5) 0.082(6) 0.082(6) 0.027(5) 0.006(5) 0.030(5)
C37A 0.073(6) 0.098(7) 0.087(7) 0.022(6) 0.007(5) 0.036(6)
C38A 0.106(10) 0.107(8) 0.090(9) 0.017(8) 0.003(9) 0.042(9)
C39 0.033(2) 0.052(3) 0.041(2) -0.007(2) 0.0143(19) 0.0074(19)
C40 0.034(2) 0.040(2) 0.029(2) 0.0047(17) 0.0094(17) 0.0185(16)
C41 0.041(2) 0.044(3) 0.035(2) -0.0003(19) 0.0100(19) 0.017(2)
C42 0.047(2) 0.044(2) 0.031(2) 0.0005(19) 0.0107(19) 0.0252(18)
C43 0.042(2) 0.047(2) 0.028(2) 0.0058(18) 0.0125(18) 0.0261(18)
C44 0.037(2) 0.043(2) 0.028(2) 0.0063(17) 0.0116(17) 0.0187(19)
C45 0.0314(19) 0.038(2) 0.0234(19) 0.0068(17) 0.0069(15) 0.0208(16)
C46 0.030(2) 0.035(2) 0.0262(18) 0.0072(16) 0.0086(16) 0.0148(17)
C47 0.037(2) 0.044(3) 0.0281(19) 0.0071(18) 0.0100(17) 0.0185(19)
C48 0.042(2) 0.053(3) 0.030(2) 0.0129(19) 0.0084(19) 0.023(2)
C49 0.045(3) 0.055(3) 0.042(2) 0.016(2) 0.012(2) 0.030(2)
C50 0.046(3) 0.050(3) 0.044(2) 0.006(2) 0.012(2) 0.027(2)
C51 0.043(2) 0.045(2) 0.031(2) 0.0022(18) 0.0086(19) 0.022(2)
C52 0.034(2) 0.046(2) 0.0219(19) 0.0041(17) 0.0098(16) 0.0178(18)
C53 0.040(2) 0.050(2) 0.033(2) 0.009(2) 0.0091(19) 0.0171(19)
C54 0.043(2) 0.062(3) 0.050(3) 0.010(2) 0.012(2) 0.011(2)
C55 0.036(2) 0.072(3) 0.046(3) 0.004(2) 0.009(2) 0.011(2)
C56 0.035(2) 0.073(3) 0.032(2) 0.004(2) 0.0082(19) 0.023(2)
C57 0.037(2) 0.058(3) 0.024(2) 0.0038(19) 0.0094(18) 0.0240(19)
P3 0.0308(6) 0.0408(6) 0.0216(5) 0.0051(4) 0.0086(4) 0.0218(5)
P4 0.0345(6) 0.0436(7) 0.0219(5) 0.0034(5) 0.0093(4) 0.0212(5)
N6 0.0265(17) 0.0344(17) 0.0228(16) 0.0021(14) 0.0064(14) 0.0138(14)
N7 0.0223(16) 0.0405(18) 0.0201(16) 0.0027(14) 0.0043(13) 0.0181(14)
N8 0.0271(16) 0.0474(19) 0.0238(16) 0.0075(14) 0.0071(13) 0.0234(14)
N9 0.0283(17) 0.0314(17) 0.0214(16) 0.0020(13) 0.0062(13) 0.0145(13)
N10 0.0315(16) 0.0314(17) 0.0296(17) 0.0023(14) 0.0102(14) 0.0143(14)
C58 0.025(2) 0.038(2) 0.035(2) -0.0005(18) 0.0020(17) 0.0147(17)
C59 0.0272(18) 0.031(2) 0.031(2) 0.0001(17) 0.0051(16) 0.0135(16)
C60 0.0240(17) 0.0345(18) 0.0221(18) 0.0014(15) 0.0063(14) 0.0134(15)
C61 0.0225(17) 0.0386(19) 0.0220(18) 0.0012(16) 0.0045(14) 0.0144(16)
C62 0.0242(19) 0.045(2) 0.029(2) 0.0041(18) 0.0040(16) 0.0118(17)
C63 0.0257(19) 0.054(2) 0.026(2) 0.0046(17) 0.0034(16) 0.0183(16)
C64 0.026(2) 0.075(3) 0.038(2) 0.005(2) 0.0008(18) 0.023(2)
C65 0.029(3) 0.078(4) 0.044(3) 0.003(3) 0.005(2) 0.022(3)
C66 0.028(3) 0.087(5) 0.055(4) -0.001(3) 0.003(3) 0.021(3)
C67 0.033(3) 0.073(5) 0.069(5) -0.011(4) 0.012(3) 0.016(3)
C65A 0.033(5) 0.078(5) 0.047(6) 0.006(5) -0.003(5) 0.018(4)
C66A 0.032(5) 0.082(6) 0.053(6) 0.005(6) -0.003(5) 0.017(5)
C67A 0.032(9) 0.083(10) 0.059(8) 0.005(8) 0.000(7) 0.015(8)
C68 0.038(2) 0.051(3) 0.027(2) 0.0100(19) 0.0085(18) 0.031(2)
C69 0.039(2) 0.055(3) 0.0328(19) 0.0087(19) 0.0121(17) 0.032(2)
C70 0.045(2) 0.076(3) 0.040(2) 0.009(2) 0.012(2) 0.044(2)
C71 0.044(3) 0.088(4) 0.052(2) 0.007(3) 0.017(2) 0.045(3)
C72 0.046(2) 0.078(4) 0.048(2) 0.007(2) 0.024(2) 0.038(3)
C73 0.044(2) 0.061(3) 0.033(2) 0.008(2) 0.0167(19) 0.031(2)
C74 0.036(2) 0.049(3) 0.0311(19) 0.0071(18) 0.0124(16) 0.0288(19)
C75 0.0326(19) 0.041(2) 0.0232(19) 0.0043(17) 0.0102(16) 0.0202(16)
C76 0.035(2) 0.044(2) 0.038(2) 0.0026(19) 0.0088(19) 0.0187(18)
C77 0.046(2) 0.042(2) 0.053(3) 0.006(2) 0.015(2) 0.015(2)
C78 0.055(2) 0.047(3) 0.042(3) 0.011(2) 0.018(2) 0.027(2)
C79 0.044(2) 0.049(2) 0.032(2) 0.0092(19) 0.0103(19) 0.0294(19)
C80 0.034(2) 0.041(2) 0.032(2) 0.0069(18) 0.0091(17) 0.0196(19)
C81 0.037(2) 0.044(2) 0.0288(19) 0.0029(17) 0.0111(17) 0.0251(19)
C82 0.060(3) 0.046(3) 0.028(2) 0.0045(18) 0.011(2) 0.029(2)
C83 0.071(3) 0.061(3) 0.029(2) -0.001(2) 0.010(2) 0.037(3)
C84 0.065(3) 0.056(3) 0.041(2) -0.009(2) 0.012(2) 0.032(3)
C85 0.064(3) 0.046(3) 0.053(2) -0.002(2) 0.025(2) 0.027(2)
C86 0.055(3) 0.047(2) 0.040(2) 0.0062(19) 0.023(2) 0.029(2)
C87 0.0272(19) 0.038(2) 0.028(2) 0.0015(17) 0.0044(16) 0.0189(16)
C88 0.0282(18) 0.0348(19) 0.0217(18) 0.0022(15) 0.0077(15) 0.0157(15)
C89 0.0281(18) 0.0351(19) 0.0230(19) 0.0016(16) 0.0057(15) 0.0150(15)
C90 0.0269(19) 0.037(2) 0.033(2) 0.0009(18) 0.0057(16) 0.0145(16)
C91 0.0297(18) 0.038(2) 0.036(2) -0.0003(18) 0.0085(16) 0.0144(16)
C92 0.034(2) 0.038(2) 0.055(3) -0.004(2) 0.011(2) 0.0122(18)
C93 0.035(2) 0.041(3) 0.041(2) -0.001(2) 0.0096(19) 0.0147(19)
C94 0.035(2) 0.043(3) 0.051(3) 0.000(2) 0.012(2) 0.013(2)
C95 0.036(3) 0.057(3) 0.054(3) -0.006(3) 0.013(2) 0.013(2)
C96 0.037(2) 0.031(2) 0.031(2) 0.0038(17) 0.0086(18) 0.0185(18)
C97 0.036(2) 0.040(2) 0.029(2) 0.0042(16) 0.0064(16) 0.0255(17)
C98 0.041(2) 0.044(2) 0.038(2) -0.0003(18) 0.0057(19) 0.0242(19)
C99 0.044(3) 0.053(3) 0.039(2) -0.010(2) 0.0019(19) 0.026(2)
C100 0.045(3) 0.068(3) 0.029(2) -0.009(2) 0.0040(19) 0.028(2)
C101 0.043(3) 0.061(3) 0.028(2) -0.0019(19) 0.0089(19) 0.026(2)
C102 0.038(2) 0.047(2) 0.0257(19) 0.0032(17) 0.0070(17) 0.0256(19)
C103 0.050(2) 0.049(2) 0.0232(19) 0.0071(18) 0.0170(17) 0.0292(19)
C104 0.057(3) 0.059(3) 0.034(2) 0.007(2) 0.0107(19) 0.036(2)
C105 0.076(3) 0.075(3) 0.042(3) 0.012(2) 0.011(3) 0.051(3)
C106 0.092(3) 0.066(3) 0.043(3) 0.018(2) 0.031(2) 0.053(3)
C107 0.084(3) 0.055(3) 0.042(3) 0.014(2) 0.034(2) 0.037(3)
C108 0.060(3) 0.049(2) 0.032(2) 0.0068(19) 0.021(2) 0.026(2)
C109 0.039(2) 0.050(3) 0.033(2) -0.0026(18) 0.0130(18) 0.0215(19)
C110 0.046(3) 0.053(3) 0.038(2) -0.001(2) 0.018(2) 0.017(2)
C111 0.052(3) 0.071(3) 0.053(3) -0.005(2) 0.029(2) 0.019(2)
C112 0.055(3) 0.085(4) 0.071(3) -0.003(3) 0.031(3) 0.033(3)
C113 0.059(3) 0.082(4) 0.069(3) 0.005(3) 0.027(3) 0.044(3)
C114 0.052(3) 0.063(3) 0.051(3) 0.007(2) 0.020(2) 0.035(2)
O1 0.042(2) 0.060(2) 0.051(2) -0.0188(18) 0.0136(17) 0.0117(16)
C115 0.035(2) 0.044(2) 0.031(2) -0.0007(18) 0.0112(17) 0.0197(18)
O2 0.0351(17) 0.096(3) 0.048(2) -0.002(2) 0.0088(16) 0.032(2)
C116 0.034(2) 0.058(3) 0.026(2) 0.002(2) 0.0108(17) 0.022(2)
B1 0.060(3) 0.041(3) 0.045(3) 0.001(3) 0.010(3) 0.025(3)
F1 0.084(2) 0.0453(18) 0.0547(19) 0.0093(15) 0.0154(18) 0.0311(17)
F2 0.067(2) 0.063(2) 0.064(2) -0.0152(18) 0.0210(18) 0.0087(18)
F3 0.083(3) 0.070(2) 0.081(3) 0.019(2) 0.003(2) 0.043(2)
F4 0.092(3) 0.073(3) 0.082(3) -0.014(2) 0.041(2) 0.029(2)
S131 0.063(2) 0.084(3) 0.045(2) 0.0109(19) 0.0148(18) 0.032(2)
O131 0.071(7) 0.104(10) 0.063(8) -0.001(8) 0.009(7) 0.040(7)
O132 0.081(9) 0.085(9) 0.043(7) 0.014(5) 0.016(5) 0.044(7)
O133 0.079(7) 0.093(8) 0.074(9) 0.012(7) 0.035(6) 0.019(7)
F131 0.095(7) 0.095(7) 0.055(6) 0.008(6) 0.033(6) 0.007(6)
F132 0.096(8) 0.088(9) 0.036(4) 0.018(4) 0.012(5) 0.030(7)
F133 0.087(6) 0.095(7) 0.050(6) 0.005(5) 0.008(5) 0.046(6)
C131 0.070(5) 0.084(5) 0.040(4) 0.018(4) 0.016(4) 0.029(4)
S31A 0.075(5) 0.090(5) 0.052(5) 0.014(4) 0.016(4) 0.028(5)
O31A 0.071(10) 0.089(11) 0.051(11) 0.011(10) 0.020(9) 0.032(10)
O32A 0.083(12) 0.090(10) 0.052(11) 0.019(11) 0.014(10) 0.023(9)
O33A 0.077(12) 0.082(12) 0.041(9) 0.016(8) 0.015(9) 0.037(11)
F31A 0.076(11) 0.085(9) 0.059(10) 0.016(8) 0.026(9) 0.030(8)
F32A 0.077(9) 0.087(10) 0.054(11) 0.009(9) 0.017(9) 0.036(8)
F33A 0.070(11) 0.079(11) 0.043(6) 0.017(7) 0.010(8) 0.042(10)
C31A 0.072(5) 0.085(5) 0.048(5) 0.014(5) 0.018(5) 0.032(5)
S141 0.0618(16) 0.0507(15) 0.0444(14) 0.0093(12) 0.0088(12) 0.0360(13)
O141 0.0505(17) 0.0431(15) 0.0502(18) 0.0038(14) 0.0028(13) 0.0301(14)
O142 0.0505(17) 0.0431(15) 0.0502(18) 0.0038(14) 0.0028(13) 0.0301(14)
O143 0.0505(17) 0.0431(15) 0.0502(18) 0.0038(14) 0.0028(13) 0.0301(14)
F141 0.0505(17) 0.0431(15) 0.0502(18) 0.0038(14) 0.0028(13) 0.0301(14)
F142 0.0505(17) 0.0431(15) 0.0502(18) 0.0038(14) 0.0028(13) 0.0301(14)
F143 0.0505(17) 0.0431(15) 0.0502(18) 0.0038(14) 0.0028(13) 0.0301(14)
C141 0.0618(16) 0.0507(15) 0.0444(14) 0.0093(12) 0.0088(12) 0.0360(13)
S41A 0.0618(16) 0.0507(15) 0.0444(14) 0.0093(12) 0.0088(12) 0.0360(13)
O41A 0.0505(17) 0.0431(15) 0.0502(18) 0.0038(14) 0.0028(13) 0.0301(14)
O42A 0.0505(17) 0.0431(15) 0.0502(18) 0.0038(14) 0.0028(13) 0.0301(14)
O43A 0.0505(17) 0.0431(15) 0.0502(18) 0.0038(14) 0.0028(13) 0.0301(14)
F41A 0.0505(17) 0.0431(15) 0.0502(18) 0.0038(14) 0.0028(13) 0.0301(14)
F42A 0.0505(17) 0.0431(15) 0.0502(18) 0.0038(14) 0.0028(13) 0.0301(14)
F43A 0.0505(17) 0.0431(15) 0.0502(18) 0.0038(14) 0.0028(13) 0.0301(14)
C41A 0.0618(16) 0.0507(15) 0.0444(14) 0.0093(12) 0.0088(12) 0.0360(13)
C1S 0.084(5) 0.093(5) 0.049(3) 0.003(3) 0.004(3) 0.047(4)
Cl1S 0.143(2) 0.0794(13) 0.0543(10) -0.0061(9) 0.0119(11) 0.0202(13)
Cl2S 0.1026(17) 0.204(3) 0.0734(13) -0.0160(15) -0.0178(12) 0.111(2)
O11S 0.060(4) 0.080(3) 0.064(3) -0.005(3) 0.014(3) 0.038(3)
C11S 0.110(8) 0.136(8) 0.094(7) -0.033(6) 0.015(6) 0.065(6)
C12S 0.081(5) 0.105(5) 0.069(4) -0.017(4) 0.016(4) 0.033(4)
C13S 0.044(3) 0.071(4) 0.057(3) 0.013(3) 0.018(3) 0.029(3)
C14S 0.072(5) 0.059(4) 0.070(4) 0.018(3) 0.047(4) 0.035(4)
O11T 0.070(7) 0.093(6) 0.076(7) -0.011(6) 0.021(6) 0.039(5)
C11T 0.067(5) 0.092(5) 0.075(5) -0.011(5) 0.023(5) 0.039(4)
C12T 0.067(5) 0.092(5) 0.075(5) -0.011(5) 0.023(5) 0.039(4)
C13T 0.067(5) 0.092(5) 0.075(5) -0.011(5) 0.023(5) 0.039(4)
C14T 0.067(5) 0.092(5) 0.075(5) -0.011(5) 0.023(5) 0.039(4)
C21S 0.099(7) 0.095(8) 0.148(8) 0.060(8) 0.047(6) 0.047(7)
Cl3S 0.131(6) 0.092(4) 0.194(8) 0.056(5) 0.100(6) 0.068(4)
Cl4S 0.093(5) 0.088(4) 0.205(11) 0.020(7) 0.006(7) 0.020(4)
C21T 0.095(6) 0.104(8) 0.149(8) 0.065(8) 0.052(6) 0.052(7)
Cl3T 0.096(4) 0.145(6) 0.161(6) 0.083(5) 0.064(4) 0.068(4)
Cl4T 0.093(4) 0.115(7) 0.109(5) 0.059(5) 0.014(3) 0.037(4)

loop_
_atom_type_symbol
_atom_type_description
_atom_type_scat_dispersion_real
_atom_type_scat_dispersion_imag
_atom_type_scat_source
C C 0.0181 0.0091 'International Tables Vol C Tables 4.2.6.8 and 6.1.1.4'
H H 0.0000 0.0000 'International Tables Vol C Tables 4.2.6.8 and 6.1.1.4'
B B 0.0090 0.0039 'International Tables Vol C Tables 4.2.6.8 and 6.1.1.4'
N N 0.0311 0.0180 'International Tables Vol C Tables 4.2.6.8 and 6.1.1.4'
O O 0.0492 0.0322 'International Tables Vol C Tables 4.2.6.8 and 6.1.1.4'
F F 0.0727 0.0534 'International Tables Vol C Tables 4.2.6.8 and 6.1.1.4'
P P 0.2955 0.4335 'International Tables Vol C Tables 4.2.6.8 and 6.1.1.4'
Cl Cl 0.3639 0.7018 'International Tables Vol C Tables 4.2.6.8 and 6.1.1.4'
Zn Zn -1.5491 0.6778 'International Tables Vol C Tables 4.2.6.8 and 6.1.1.4'
Rh Rh 0.0927 3.6045 'International Tables Vol C Tables 4.2.6.8 and 6.1.1.4'
S S 0.3331 0.5567 'International Tables Vol C Tables 4.2.6.8 and 6.1.1.4'

loop_
_geom_angle_atom_site_label_1
_geom_angle_atom_site_label_2
_geom_angle_atom_site_label_3
_geom_angle
C115 Rh1 N7 175.25(17)
C115 Rh1 P3 93.21(15)
N7 Rh1 P3 82.15(10)
C115 Rh1 P1 91.48(15)
N7 Rh1 P1 93.27(10)
P3 Rh1 P1 169.60(4)
C116 Rh2 N9 174.37(17)
C116 Rh2 P4 91.88(15)
N9 Rh2 P4 82.50(10)
C116 Rh2 P2 91.96(15)
N9 Rh2 P2 93.59(10)
P4 Rh2 P2 169.34(5)
N1 Zn1 Cl1 119.03(11)
N1 Zn1 Cl2 118.99(11)
Cl1 Zn1 Cl2 121.98(5)
N1 Zn1 N2 74.20(15)
Cl1 Zn1 N2 100.33(11)
Cl2 Zn1 N2 95.82(11)
N1 Zn1 N4 73.70(16)
Cl1 Zn1 N4 93.97(11)
Cl2 Zn1 N4 100.74(11)
N2 Zn1 N4 147.87(14)
C18 P1 C24 103.9(2)
C18 P1 C17 104.3(2)
C24 P1 C17 102.4(2)
C18 P1 Rh1 106.17(14)
C24 P1 Rh1 113.04(14)
C17 P1 Rh1 124.98(14)
C46 P2 C52 105.2(2)
C46 P2 C45 102.1(2)
C52 P2 C45 103.4(2)
C46 P2 Rh2 110.77(15)
C52 P2 Rh2 105.31(14)
C45 P2 Rh2 128.02(15)
C31 N1 C3 119.8(4)
C31 N1 Zn1 120.4(3)
C3 N1 Zn1 119.7(3)
C4 N2 N3 105.1(4)
C4 N2 Zn1 114.1(3)
N3 N2 Zn1 140.6(3)
N2 N3 C6 111.6(4)
N2 N3 C11 119.8(4)
C6 N3 C11 128.6(4)
C32 N4 N5 105.1(4)
C32 N4 Zn1 114.0(4)
N5 N4 Zn1 141.0(3)
N4 N5 C34 111.8(4)
N4 N5 C39 120.1(4)
C34 N5 C39 128.0(5)
C30 C1 C2 119.9(5)
C30 C1 H1 120.0
C2 C1 H1 120.1
C3 C2 C1 118.4(5)
C3 C2 H2 120.8
C1 C2 H2 120.8
N1 C3 C2 121.7(5)
N1 C3 C4 114.8(4)
C2 C3 C4 123.5(5)
N2 C4 C5 111.6(4)
N2 C4 C3 117.0(5)
C5 C4 C3 131.4(5)
C6 C5 C4 105.3(5)
C6 C5 H5 127.3
C4 C5 H5 127.3
N3 C6 C5 106.2(5)
N3 C6 C7 123.5(5)
C5 C6 C7 130.2(6)
C8 C7 C6 113.4(6)
C8 C7 H7A 108.9
C6 C7 H7A 108.9
C8 C7 H7B 108.9
C6 C7 H7B 108.9
H7A C7 H7B 107.7
C9 C8 C7 114.5(8)
C9 C8 H8A 108.6
C7 C8 H8A 108.6
C9 C8 H8B 108.6
C7 C8 H8B 108.6
H8A C8 H8B 107.6
C8 C9 C10 108.8(10)
C8 C9 H9A 109.9
C10 C9 H9A 109.9
C8 C9 H9B 109.9
C10 C9 H9B 110.0
H9A C9 H9B 108.3
C9 C10 H10A 109.5
C9 C10 H10B 109.4
H10A C10 H10B 109.5
C9 C10 H10C 109.5
H10A C10 H10C 109.5
H10B C10 H10C 109.5
N3 C11 C12 114.2(4)
N3 C11 H11A 108.7
C12 C11 H11A 108.7
N3 C11 H11B 108.7
C12 C11 H11B 108.7
H11A C11 H11B 107.6
C13 C12 C17 119.2(4)
C13 C12 C11 119.7(4)
C17 C12 C11 121.0(4)
C14 C13 C12 121.4(5)
C14 C13 H13 119.3
C12 C13 H13 119.3
C15 C14 C13 119.7(4)
C15 C14 H14 120.2
C13 C14 H14 120.1
C14 C15 C16 120.1(5)
C14 C15 H15 120.0
C16 C15 H15 120.0
C15 C16 C17 121.0(4)
C15 C16 H16 119.5
C17 C16 H16 119.5
C16 C17 C12 118.5(4)
C16 C17 P1 119.2(3)
C12 C17 P1 122.1(3)
C23 C18 C19 119.3(4)
C23 C18 P1 120.6(4)
C19 C18 P1 119.5(3)
C20 C19 C18 120.2(5)
C20 C19 H19 119.9
C18 C19 H19 119.9
C21 C20 C19 120.0(5)
C21 C20 H20 120.0
C19 C20 H20 120.0
C22 C21 C20 120.0(5)
C22 C21 H21 120.0
C20 C21 H21 120.0
C21 C22 C23 120.4(5)
C21 C22 H22 119.8
C23 C22 H22 119.8
C22 C23 C18 120.1(5)
C22 C23 H23 120.0
C18 C23 H23 119.9
C29 C24 C25 118.8(4)
C29 C24 P1 121.6(3)
C25 C24 P1 119.5(4)
C26 C25 C24 120.9(5)
C26 C25 H25 119.5
C24 C25 H25 119.5
C25 C26 C27 120.1(5)
C25 C26 H26 120.0
C27 C26 H26 120.0
C28 C27 C26 119.7(5)
C28 C27 H27 120.2
C26 C27 H27 120.2
C27 C28 C29 120.4(5)
C27 C28 H28 119.8
C29 C28 H28 119.8
C24 C29 C28 120.1(4)
C24 C29 H29 120.0
C28 C29 H29 120.0
C1 C30 C31 119.1(5)
C1 C30 H30 120.5
C31 C30 H30 120.5
N1 C31 C30 121.1(5)
N1 C31 C32 114.8(4)
C30 C31 C32 124.0(5)
N4 C32 C33 110.9(5)
N4 C32 C31 117.0(4)
C33 C32 C31 132.1(5)
C34 C33 C32 105.8(5)
C34 C33 H33 127.1
C32 C33 H33 127.1
N5 C34 C33 106.5(5)
N5 C34 C35 122.0(5)
C33 C34 C35 131.5(5)
C36A C35 C34 117.1(10)
C34 C35 C36 116.3(7)
C34 C35 H35A 108.2
C36 C35 H35A 108.3
C34 C35 H35B 108.2
C36 C35 H35B 108.2
H35A C35 H35B 107.4
C36A C35 H35C 108.0
C34 C35 H35C 108.0
C36A C35 H35D 108.0
C34 C35 H35D 108.0
H35C C35 H35D 107.3
C37 C36 C35 120.2(10)
C37 C36 H36A 107.3
C35 C36 H36A 107.3
C37 C36 H36B 107.3
C35 C36 H36B 107.3
H36A C36 H36B 106.9
C36 C37 C38 114.5(12)
C36 C37 H37A 108.6
C38 C37 H37A 108.7
C36 C37 H37B 108.6
C38 C37 H37B 108.6
H37A C37 H37B 107.6
C37 C38 H38A 109.5
C37 C38 H38B 109.4
H38A C38 H38B 109.5
C37 C38 H38C 109.5
H38A C38 H38C 109.5
H38B C38 H38C 109.5
C35 C36A C37A 108.1(13)
C35 C36A H36C 110.1
C37A C36A H36C 110.1
C35 C36A H36D 110.1
C37A C36A H36D 110.1
H36C C36A H36D 108.4
C36A C37A C38A 118.5(18)
C36A C37A H37C 107.7
C38A C37A H37C 107.8
C36A C37A H37D 107.6
C38A C37A H37D 107.7
H37C C37A H37D 107.1
C37A C38A H38D 109.6
C37A C38A H38E 109.5
H38D C38A H38E 109.5
C37A C38A H38F 109.4
H38D C38A H38F 109.5
H38E C38A H38F 109.5
N5 C39 C40 112.8(4)
N5 C39 H39A 109.0
C40 C39 H39A 109.0
N5 C39 H39B 109.1
C40 C39 H39B 109.0
H39A C39 H39B 107.8
C41 C40 C45 118.9(4)
C41 C40 C39 119.0(4)
C45 C40 C39 122.1(4)
C42 C41 C40 121.3(5)
C42 C41 H41 119.3
C40 C41 H41 119.3
C43 C42 C41 120.0(5)
C43 C42 H42 120.0
C41 C42 H42 120.0
C42 C43 C44 119.5(5)
C42 C43 H43 120.3
C44 C43 H43 120.3
C43 C44 C45 121.6(5)
C43 C44 H44 119.2
C45 C44 H44 119.2
C44 C45 C40 118.7(4)
C44 C45 P2 117.8(4)
C40 C45 P2 123.1(3)
C51 C46 C47 118.5(4)
C51 C46 P2 118.6(3)
C47 C46 P2 122.8(4)
C48 C47 C46 120.2(5)
C48 C47 H47 119.9
C46 C47 H47 119.9
C49 C48 C47 120.3(5)
C49 C48 H48 119.8
C47 C48 H48 119.8
C48 C49 C50 120.0(5)
C48 C49 H49 120.0
C50 C49 H49 120.0
C49 C50 C51 119.8(5)
C49 C50 H50 120.1
C51 C50 H50 120.1
C50 C51 C46 121.0(5)
C50 C51 H51 119.5
C46 C51 H51 119.5
C53 C52 C57 119.1(5)
C53 C52 P2 122.0(4)
C57 C52 P2 118.7(4)
C54 C53 C52 120.4(5)
C54 C53 H53 119.8
C52 C53 H53 119.8
C53 C54 C55 120.4(6)
C53 C54 H54 119.8
C55 C54 H54 119.8
C56 C55 C54 119.8(5)
C56 C55 H55 120.1
C54 C55 H55 120.1
C57 C56 C55 120.4(5)
C57 C56 H56 119.8
C55 C56 H56 119.8
C56 C57 C52 120.0(5)
C56 C57 H57 120.0
C52 C57 H57 120.0
C81 P3 C75 103.9(2)
C81 P3 C74 101.4(2)
C75 P3 C74 106.6(2)
C81 P3 Rh1 119.64(17)
C75 P3 Rh1 109.44(14)
C74 P3 Rh1 114.66(15)
C103 P4 C109 106.8(2)
C103 P4 C102 107.1(2)
C109 P4 C102 99.4(2)
C103 P4 Rh2 107.39(15)
C109 P4 Rh2 119.56(16)
C102 P4 Rh2 115.73(16)
C60 N6 C88 117.6(4)
C61 N7 N8 105.9(3)
C61 N7 Rh1 136.1(3)
N8 N7 Rh1 118.0(3)
C63 N8 N7 111.0(4)
C63 N8 C68 129.6(4)
N7 N8 C68 118.0(4)
C89 N9 N10 105.9(3)
C89 N9 Rh2 135.6(3)
N10 N9 Rh2 118.0(3)
C91 N10 N9 111.2(4)
C91 N10 C96 128.1(4)
N9 N10 C96 119.6(4)
C59 C58 C87 119.0(4)
C59 C58 H58 120.5
C87 C58 H58 120.5
C58 C59 C60 118.6(4)
C58 C59 H59 120.7
C60 C59 H59 120.7
N6 C60 C59 123.3(4)
N6 C60 C61 113.7(4)
C59 C60 C61 123.1(4)
N7 C61 C62 109.6(4)
N7 C61 C60 123.1(4)
C62 C61 C60 127.3(4)
C63 C62 C61 105.9(4)
C63 C62 H62 127.0
C61 C62 H62 127.0
N8 C63 C62 107.5(4)
N8 C63 C64 122.1(5)
C62 C63 C64 130.3(5)
C65A C64 C63 117.3(10)
C63 C64 C65 112.3(4)
C63 C64 H64A 109.2
C65 C64 H64A 109.1
C63 C64 H64B 109.1
C65 C64 H64B 109.1
H64A C64 H64B 107.9
C65A C64 H64C 108.1
C63 C64 H64C 108.0
C65A C64 H64D 107.9
C63 C64 H64D 108.0
H64C C64 H64D 107.2
C64 C65 C66 112.6(6)
C64 C65 H65A 109.1
C66 C65 H65A 109.1
C64 C65 H65B 109.1
C66 C65 H65B 109.1
H65A C65 H65B 107.8
C67 C66 C65 111.9(7)
C67 C66 H66A 109.2
C65 C66 H66A 109.3
C67 C66 H66B 109.2
C65 C66 H66B 109.2
H66A C66 H66B 107.9
C66 C67 H67A 109.5
C66 C67 H67B 109.5
H67A C67 H67B 109.5
C66 C67 H67C 109.5
H67A C67 H67C 109.5
H67B C67 H67C 109.5
C64 C65A C66A 112.2(17)
C64 C65A H65C 109.0
C66A C65A H65C 109.1
C64 C65A H65D 109.3
C66A C65A H65D 109.2
H65C C65A H65D 107.9
C67A C66A C65A 112.1(19)
C67A C66A H66C 109.1
C65A C66A H66C 109.2
C67A C66A H66D 109.2
C65A C66A H66D 109.3
H66C C66A H66D 107.9
C66A C67A H67D 109.6
C66A C67A H67E 109.4
H67D C67A H67E 109.5
C66A C67A H67F 109.5
H67D C67A H67F 109.5
H67E C67A H67F 109.5
N8 C68 C69 110.4(4)
N8 C68 H68A 109.6
C69 C68 H68A 109.6
N8 C68 H68B 109.6
C69 C68 H68B 109.6
H68A C68 H68B 108.1
C70 C69 C74 119.0(4)
C70 C69 C68 117.1(4)
C74 C69 C68 123.7(4)
C71 C70 C69 121.1(5)
C71 C70 H70 119.5
C69 C70 H70 119.5
C72 C71 C70 119.6(5)
C72 C71 H71 120.2
C70 C71 H71 120.2
C71 C72 C73 120.6(5)
C71 C72 H72 119.7
C73 C72 H72 119.7
C72 C73 C74 120.9(5)
C72 C73 H73 119.5
C74 C73 H73 119.5
C73 C74 C69 118.7(4)
C73 C74 P3 116.5(4)
C69 C74 P3 124.8(4)
C76 C75 C80 119.5(4)
C76 C75 P3 124.3(4)
C80 C75 P3 116.2(4)
C75 C76 C77 120.1(5)
C75 C76 H76 119.9
C77 C76 H76 119.9
C76 C77 C78 120.3(5)
C76 C77 H77 119.8
C78 C77 H77 119.8
C79 C78 C77 119.6(5)
C79 C78 H78 120.2
C77 C78 H78 120.2
C80 C79 C78 120.2(5)
C80 C79 H79 119.9
C78 C79 H79 119.9
C79 C80 C75 120.2(5)
C79 C80 H80 119.9
C75 C80 H80 119.9
C86 C81 C82 119.3(5)
C86 C81 P3 118.7(4)
C82 C81 P3 121.8(4)
C81 C82 C83 120.1(5)
C81 C82 H82 120.0
C83 C82 H82 120.0
C84 C83 C82 120.1(5)
C84 C83 H83 119.9
C82 C83 H83 119.9
C83 C84 C85 120.4(5)
C83 C84 H84 119.8
C85 C84 H84 119.8
C84 C85 C86 119.6(5)
C84 C85 H85 120.2
C86 C85 H85 120.2
C81 C86 C85 120.4(5)
C81 C86 H86 119.8
C85 C86 H86 119.8
C58 C87 C88 118.8(4)
C58 C87 H87 120.6
C88 C87 H87 120.6
N6 C88 C87 122.8(4)
N6 C88 C89 113.6(4)
C87 C88 C89 123.7(4)
N9 C89 C90 109.4(4)
N9 C89 C88 123.4(4)
C90 C89 C88 127.2(4)
C91 C90 C89 107.1(4)
C91 C90 H90 126.4
C89 C90 H90 126.4
N10 C91 C90 106.3(4)
N10 C91 C92 122.8(4)
C90 C91 C92 130.9(4)
C91 C92 C93 112.5(4)
C91 C92 H92A 109.1
C93 C92 H92A 109.1
C91 C92 H92B 109.1
C93 C92 H92B 109.1
H92A C92 H92B 107.8
C94 C93 C92 113.3(4)
C94 C93 H93A 108.9
C92 C93 H93A 108.9
C94 C93 H93B 108.9
C92 C93 H93B 108.9
H93A C93 H93B 107.7
C95 C94 C93 112.9(4)
C95 C94 H94A 109.0
C93 C94 H94A 109.0
C95 C94 H94B 109.0
C93 C94 H94B 109.0
H94A C94 H94B 107.8
C94 C95 H95A 109.5
C94 C95 H95B 109.5
H95A C95 H95B 109.5
C94 C95 H95C 109.4
H95A C95 H95C 109.5
H95B C95 H95C 109.5
N10 C96 C97 110.0(4)
N10 C96 H96A 109.7
C97 C96 H96A 109.7
N10 C96 H96B 109.7
C97 C96 H96B 109.7
H96A C96 H96B 108.2
C98 C97 C102 119.2(4)
C98 C97 C96 118.0(5)
C102 C97 C96 122.8(4)
C99 C98 C97 121.2(5)
C99 C98 H98 119.4
C97 C98 H98 119.4
C100 C99 C98 119.6(5)
C100 C99 H99 120.2
C98 C99 H99 120.2
C101 C100 C99 120.3(5)
C101 C100 H100 119.9
C99 C100 H100 119.9
C100 C101 C102 121.3(5)
C100 C101 H101 119.4
C102 C101 H101 119.3
C97 C102 C101 118.4(5)
C97 C102 P4 125.1(3)
C101 C102 P4 116.3(4)
C104 C103 C108 120.0(5)
C104 C103 P4 122.6(4)
C108 C103 P4 117.0(4)
C103 C104 C105 119.2(6)
C103 C104 H104 120.4
C105 C104 H104 120.4
C106 C105 C104 120.6(6)
C106 C105 H105 119.7
C104 C105 H105 119.7
C105 C106 C107 120.7(6)
C105 C106 H106 119.6
C107 C106 H106 119.6
C106 C107 C108 119.4(6)
C106 C107 H107 120.3
C108 C107 H107 120.3
C103 C108 C107 120.1(6)
C103 C108 H108 120.0
C107 C108 H108 119.9
C114 C109 C110 119.7(5)
C114 C109 P4 117.2(4)
C110 C109 P4 122.8(4)
C111 C110 C109 119.7(6)
C111 C110 H110 120.2
C109 C110 H110 120.2
C112 C111 C110 120.2(6)
C112 C111 H111 119.9
C110 C111 H111 119.9
C111 C112 C113 120.2(6)
C111 C112 H112 119.9
C113 C112 H112 119.9
C112 C113 C114 120.0(6)
C112 C113 H113 120.0
C114 C113 H113 120.0
C109 C114 C113 120.1(6)
C109 C114 H114 119.9
C113 C114 H114 119.9
O1 C115 Rh1 179.6(5)
O2 C116 Rh2 178.6(4)
F3 B1 F4 109.5(5)
F3 B1 F1 109.3(6)
F4 B1 F1 109.5(5)
F3 B1 F2 108.2(5)
F4 B1 F2 109.9(6)
F1 B1 F2 110.5(5)
O132 S131 O133 118.5(13)
O132 S131 O131 116.2(12)
O133 S131 O131 119.3(13)
O132 S131 C131 99.4(9)
O133 S131 C131 97.9(10)
O131 S131 C131 97.3(9)
F133 C131 F131 100.2(18)
F133 C131 F132 105.1(18)
F131 C131 F132 107.8(19)
F133 C131 S131 115.4(16)
F131 C131 S131 115.2(16)
F132 C131 S131 112.1(16)
O31A S31A O33A 120.3(19)
O31A S31A O32A 117.8(19)
O33A S31A O32A 116.5(19)
O31A S31A C31A 99.1(16)
O33A S31A C31A 98.2(17)
O32A S31A C31A 95.8(15)
F33A C31A F32A 108(2)
F33A C31A F31A 105(2)
F32A C31A F31A 106(2)
F33A C31A S31A 112(2)
F32A C31A S31A 113(2)
F31A C31A S31A 112(2)
O141 S141 O143 112.0(7)
O141 S141 O142 115.8(6)
O143 S141 O142 127.3(7)
O141 S141 C141 100.7(6)
O143 S141 C141 94.6(6)
O142 S141 C141 97.2(6)
F141 C141 F142 99.3(12)
F141 C141 F143 103.9(12)
F142 C141 F143 108.2(12)
F141 C141 S141 128.1(12)
F142 C141 S141 114.0(10)
F143 C141 S141 102.1(9)
O43A S41A O42A 104.9(12)
O43A S41A O41A 131.3(12)
O42A S41A O41A 114.4(12)
O43A S41A C41A 99.9(11)
O42A S41A C41A 104.6(12)
O41A S41A C41A 97.0(10)
F43A C41A F42A 96.0(17)
F43A C41A F41A 115(2)
F42A C41A F41A 115(2)
F43A C41A S41A 117.0(18)
F42A C41A S41A 108.2(16)
F41A C41A S41A 105.4(15)
Cl2S C1S Cl1S 114.1(4)
Cl2S C1S H1S 108.7
Cl1S C1S H1S 108.7
Cl2S C1S H1T 108.7
Cl1S C1S H1T 108.7
H1S C1S H1T 107.6
C12S O11S C13S 113.7(10)
C12S C11S H11S 109.5
C12S C11S H11T 109.5
H11S C11S H11T 109.5
C12S C11S H11U 109.4
H11S C11S H11U 109.5
H11T C11S H11U 109.5
O11S C12S C11S 111.0(10)
O11S C12S H12S 109.4
C11S C12S H12S 109.4
O11S C12S H12T 109.5
C11S C12S H12T 109.5
H12S C12S H12T 108.0
O11S C13S C14S 108.8(7)
O11S C13S H13S 109.9
C14S C13S H13S 109.9
O11S C13S H13T 109.9
C14S C13S H13T 110.0
H13S C13S H13T 108.3
C13S C14S H14S 109.5
C13S C14S H14T 109.5
H14S C14S H14T 109.5
C13S C14S H14U 109.5
H14S C14S H14U 109.5
H14T C14S H14U 109.5
C12T O11T C13T 113(3)
C12T C11T H11V 109.6
C12T C11T H11W 109.4
H11V C11T H11W 109.5
C12T C11T H11X 109.4
H11V C11T H11X 109.5
H11W C11T H11X 109.5
O11T C12T C11T 121(3)
O11T C12T H12U 107.4
C11T C12T H12U 107.1
O11T C12T H12V 107.1
C11T C12T H12V 107.1
H12U C12T H12V 106.8
O11T C13T C14T 111(3)
O11T C13T H13U 109.5
C14T C13T H13U 109.8
O11T C13T H13V 109.3
C14T C13T H13V 109.0
H13U C13T H13V 108.0
C13T C14T H14V 109.4
C13T C14T H14W 109.1
H14V C14T H14W 109.5
C13T C14T H14X 109.9
H14V C14T H14X 109.5
H14W C14T H14X 109.5
Cl4S C21S Cl3S 110(2)
Cl4S C21S H21S 109.7
Cl3S C21S H21S 109.8
Cl4S C21S H21T 109.7
Cl3S C21S H21T 109.8
H21S C21S H21T 108.2
Cl3T C21T Cl4T 118(2)
Cl3T C21T H21U 107.9
Cl4T C21T H21U 107.9
Cl3T C21T H21V 107.8
Cl4T C21T H21V 107.8
H21U C21T H21V 107.2

loop_
_geom_bond_atom_site_label_1
_geom_bond_atom_site_label_2
_geom_bond_distance
Rh1 C115 1.824(5)
Rh1 N7 2.121(4)
Rh1 P3 2.3147(11)
Rh1 P1 2.3772(11)
Rh2 C116 1.826(5)
Rh2 N9 2.124(3)
Rh2 P4 2.3128(11)
Rh2 P2 2.3779(11)
Zn1 N1 2.114(4)
Zn1 Cl1 2.2363(13)
Zn1 Cl2 2.2399(12)
Zn1 N2 2.264(5)
Zn1 N4 2.274(4)
P1 C18 1.828(4)
P1 C24 1.829(5)
P1 C17 1.851(4)
P2 C46 1.828(4)
P2 C52 1.830(5)
P2 C45 1.855(5)
N1 C31 1.344(6)
N1 C3 1.351(7)
N2 C4 1.330(7)
N2 N3 1.349(6)
N3 C6 1.362(8)
N3 C11 1.459(6)
N4 C32 1.334(6)
N4 N5 1.348(7)
N5 C34 1.361(7)
N5 C39 1.462(7)
C1 C30 1.379(8)
C1 C2 1.390(8)
C1 H1 0.9500
C2 C3 1.385(7)
C2 H2 0.9500
C3 C4 1.471(7)
C4 C5 1.387(8)
C5 C6 1.379(8)
C5 H5 0.9500
C6 C7 1.521(9)
C7 C8 1.505(11)
C7 H7A 0.9900
C7 H7B 0.9900
C8 C9 1.440(14)
C8 H8A 0.9900
C8 H8B 0.9900
C9 C10 1.562(14)
C9 H9A 0.9900
C9 H9B 0.9900
C10 H10A 0.9800
C10 H10B 0.9800
C10 H10C 0.9800
C11 C12 1.515(7)
C11 H11A 0.9900
C11 H11B 0.9900
C12 C13 1.390(7)
C12 C17 1.404(7)
C13 C14 1.380(8)
C13 H13 0.9500
C14 C15 1.372(8)
C14 H14 0.9500
C15 C16 1.387(7)
C15 H15 0.9500
C16 C17 1.399(6)
C16 H16 0.9500
C18 C23 1.393(7)
C18 C19 1.401(7)
C19 C20 1.386(7)
C19 H19 0.9500
C20 C21 1.386(8)
C20 H20 0.9500
C21 C22 1.385(8)
C21 H21 0.9500
C22 C23 1.386(7)
C22 H22 0.9500
C23 H23 0.9500
C24 C29 1.392(7)
C24 C25 1.395(6)
C25 C26 1.389(7)
C25 H25 0.9500
C26 C27 1.389(8)
C26 H26 0.9500
C27 C28 1.382(7)
C27 H27 0.9500
C28 C29 1.403(7)
C28 H28 0.9500
C29 H29 0.9500
C30 C31 1.391(7)
C30 H30 0.9500
C31 C32 1.465(8)
C32 C33 1.397(8)
C33 C34 1.364(8)
C33 H33 0.9500
C34 C35 1.512(9)
C35 C36A 1.487(13)
C35 C36 1.572(11)
C35 H35A 0.9900
C35 H35B 0.9900
C35 H35C 0.9900
C35 H35D 0.9900
C36 C37 1.546(12)
C36 H36A 0.9900
C36 H36B 0.9900
C37 C38 1.567(13)
C37 H37A 0.9900
C37 H37B 0.9900
C38 H38A 0.9800
C38 H38B 0.9800
C38 H38C 0.9800
C36A C37A 1.569(15)
C36A H36C 0.9900
C36A H36D 0.9900
C37A C38A 1.590(15)
C37A H37C 0.9900
C37A H37D 0.9900
C38A H38D 0.9800
C38A H38E 0.9800
C38A H38F 0.9800
C39 C40 1.517(7)
C39 H39A 0.9900
C39 H39B 0.9900
C40 C41 1.389(7)
C40 C45 1.400(7)
C41 C42 1.388(7)
C41 H41 0.9500
C42 C43 1.367(8)
C42 H42 0.9500
C43 C44 1.386(7)
C43 H43 0.9500
C44 C45 1.395(7)
C44 H44 0.9500
C46 C51 1.390(7)
C46 C47 1.392(7)
C47 C48 1.387(7)
C47 H47 0.9500
C48 C49 1.377(8)
C48 H48 0.9500
C49 C50 1.380(8)
C49 H49 0.9500
C50 C51 1.380(7)
C50 H50 0.9500
C51 H51 0.9500
C52 C53 1.381(8)
C52 C57 1.404(7)
C53 C54 1.376(8)
C53 H53 0.9500
C54 C55 1.382(9)
C54 H54 0.9500
C55 C56 1.377(9)
C55 H55 0.9500
C56 C57 1.376(8)
C56 H56 0.9500
C57 H57 0.9500
P3 C81 1.826(5)
P3 C75 1.827(5)
P3 C74 1.842(5)
P4 C103 1.823(5)
P4 C109 1.823(5)
P4 C102 1.836(5)
N6 C60 1.335(6)
N6 C88 1.342(6)
N7 C61 1.343(6)
N7 N8 1.359(5)
N8 C63 1.346(7)
N8 C68 1.471(6)
N9 C89 1.349(6)
N9 N10 1.361(5)
N10 C91 1.360(6)
N10 C96 1.464(6)
C58 C59 1.378(6)
C58 C87 1.383(7)
C58 H58 0.9500
C59 C60 1.391(6)
C59 H59 0.9500
C60 C61 1.474(6)
C61 C62 1.404(6)
C62 C63 1.365(7)
C62 H62 0.9500
C63 C64 1.506(6)
C64 C65A 1.504(15)
C64 C65 1.515(8)
C64 H64A 0.9900
C64 H64B 0.9900
C64 H64C 0.9900
C64 H64D 0.9900
C65 C66 1.527(8)
C65 H65A 0.9900
C65 H65B 0.9900
C66 C67 1.511(10)
C66 H66A 0.9900
C66 H66B 0.9900
C67 H67A 0.9800
C67 H67B 0.9800
C67 H67C 0.9800
C65A C66A 1.527(15)
C65A H65C 0.9900
C65A H65D 0.9900
C66A C67A 1.519(16)
C66A H66C 0.9900
C66A H66D 0.9900
C67A H67D 0.9801
C67A H67E 0.9801
C67A H67F 0.9801
C68 C69 1.514(7)
C68 H68A 0.9900
C68 H68B 0.9900
C69 C70 1.396(7)
C69 C74 1.409(7)
C70 C71 1.395(8)
C70 H70 0.9500
C71 C72 1.364(8)
C71 H71 0.9500
C72 C73 1.386(8)
C72 H72 0.9500
C73 C74 1.400(7)
C73 H73 0.9500
C75 C76 1.380(7)
C75 C80 1.397(6)
C76 C77 1.382(8)
C76 H76 0.9500
C77 C78 1.389(8)
C77 H77 0.9500
C78 C79 1.382(8)
C78 H78 0.9500
C79 C80 1.377(7)
C79 H79 0.9500
C80 H80 0.9500
C81 C86 1.388(8)
C81 C82 1.388(7)
C82 C83 1.393(8)
C82 H82 0.9500
C83 C84 1.375(9)
C83 H83 0.9500
C84 C85 1.383(9)
C84 H84 0.9500
C85 C86 1.391(8)
C85 H85 0.9500
C86 H86 0.9500
C87 C88 1.390(6)
C87 H87 0.9500
C88 C89 1.463(7)
C89 C90 1.394(6)
C90 C91 1.369(7)
C90 H90 0.9500
C91 C92 1.493(7)
C92 C93 1.521(7)
C92 H92A 0.9900
C92 H92B 0.9900
C93 C94 1.518(7)
C93 H93A 0.9900
C93 H93B 0.9900
C94 C95 1.513(7)
C94 H94A 0.9900
C94 H94B 0.9900
C95 H95A 0.9800
C95 H95B 0.9800
C95 H95C 0.9800
C96 C97 1.510(6)
C96 H96A 0.9900
C96 H96B 0.9900
C97 C98 1.392(7)
C97 C102 1.402(7)
C98 C99 1.387(8)
C98 H98 0.9500
C99 C100 1.379(9)
C99 H99 0.9500
C100 C101 1.365(8)
C100 H100 0.9500
C101 C102 1.412(7)
C101 H101 0.9500
C103 C104 1.385(8)
C103 C108 1.396(8)
C104 C105 1.402(8)
C104 H104 0.9500
C105 C106 1.374(10)
C105 H105 0.9500
C106 C107 1.375(10)
C106 H106 0.9500
C107 C108 1.401(8)
C107 H107 0.9500
C108 H108 0.9500
C109 C114 1.381(8)
C109 C110 1.394(8)
C110 C111 1.384(8)
C110 H110 0.9500
C111 C112 1.376(10)
C111 H111 0.9500
C112 C113 1.380(10)
C112 H112 0.9500
C113 C114 1.384(8)
C113 H113 0.9500
C114 H114 0.9500
O1 C115 1.139(6)
O2 C116 1.135(6)
B1 F3 1.373(8)
B1 F4 1.380(8)
B1 F1 1.387(8)
B1 F2 1.391(8)
S131 O132 1.525(12)
S131 O133 1.533(13)
S131 O131 1.542(12)
S131 C131 1.87(2)
F131 C131 1.272(16)
F132 C131 1.273(16)
F133 C131 1.271(16)
S31A O31A 1.533(15)
S31A O33A 1.539(15)
S31A O32A 1.556(15)
S31A C31A 1.86(2)
F31A C31A 1.272(17)
F32A C31A 1.272(17)
F33A C31A 1.271(17)
S141 O141 1.517(10)
S141 O143 1.526(9)
S141 O142 1.538(10)
S141 C141 1.870(16)
F141 C141 1.204(14)
F142 C141 1.277(13)
F143 C141 1.361(13)
S41A O43A 1.537(14)
S41A O42A 1.590(14)
S41A O41A 1.637(13)
S41A C41A 1.82(2)
F41A C41A 1.277(16)
F42A C41A 1.273(16)
F43A C41A 1.260(16)
C1S Cl2S 1.723(8)
C1S Cl1S 1.738(7)
C1S H1S 0.9900
C1S H1T 0.9900
O11S C12S 1.393(14)
O11S C13S 1.418(11)
C11S C12S 1.490(15)
C11S H11S 0.9800
C11S H11T 0.9800
C11S H11U 0.9800
C12S H12S 0.9900
C12S H12T 0.9900
C13S C14S 1.497(11)
C13S H13S 0.9900
C13S H13T 0.9900
C14S H14S 0.9800
C14S H14T 0.9800
C14S H14U 0.9800
O11T C12T 1.36(2)
O11T C13T 1.45(2)
C11T C12T 1.44(2)
C11T H11V 0.9800
C11T H11W 0.9800
C11T H11X 0.9800
C12T H12U 0.9900
C12T H12V 0.9900
C13T C14T 1.49(2)
C13T H13U 0.9900
C13T H13V 0.9900
C14T H14V 0.9800
C14T H14W 0.9800
C14T H14X 0.9800
C21S Cl4S 1.68(4)
C21S Cl3S 1.81(3)
C21S H21S 0.9900
C21S H21T 0.9900
C21T Cl3T 1.54(3)
C21T Cl4T 1.78(3)
C21T H21U 0.9900
C21T H21V 0.9900
